data_7024450
loop_
_publ_author_name
'Fan, Lin-Lin'
'Guo, Fu-Sheng'
'Yun, Lei'
'Lin, Zhuo-Jia'
'Herchel, Radovan'
'Leng, Ji-Dong'
'Ou, Yong-Cong'
'Tong, Ming-Liang'

_publ_section_title
;
 Chiral transition metal clusters from two enantiomeric schiff base
 ligands. Synthesis, structures, CD spectra and magnetic properties.
;
_journal_issue 7
_journal_name_full 'Dalton transactions (Cambridge, England : 2003)'
_journal_page_first 1771
_journal_page_last 1780
_journal_paper_doi 10.1039/b917091j
_journal_volume 39
_journal_year 2010
_chemical_absolute_configuration S
_chemical_formula_sum 'C51 H61 Br2.125 Mn4 N8.625 Na O15'
_chemical_formula_weight 1447.39
_chemical_name_systematic
;
?
;
_space_group_IT_number 4
_symmetry_cell_setting monoclinic
_symmetry_space_group_name_Hall 'P 2yb'
_symmetry_space_group_name_H-M 'P 1 21 1'
_atom_sites_solution_hydrogens geom
_atom_sites_solution_primary direct
_atom_sites_solution_secondary difmap
_audit_creation_method SHELXL-97
_cell_angle_alpha 90.00
_cell_angle_beta 90.8210(10)
_cell_angle_gamma 90.00
_cell_formula_units_Z 4
_cell_length_a 13.99420(10)
_cell_length_b 15.18710(10)
_cell_length_c 27.0453(2)
_cell_measurement_reflns_used 7512
_cell_measurement_temperature 150(2)
_cell_measurement_theta_max 61.3862
_cell_measurement_theta_min 2.9103
_cell_volume 5747.38(7)
_computing_cell_refinement
;
CrysAlis RED, Oxford Diffraction Ltd.,
Version 1.171.31.7 (release 18-10-2006 CrysAlis171 .NET)
(compiled Oct 18 2006,16:28:17)
;
_computing_data_collection
;
CrysAlis CCD, Oxford Diffraction Ltd.,
Version 1.171.31.7 (release 18-10-2006 CrysAlis171 .NET)
(compiled Oct 18 2006,16:28:17)
;
_computing_data_reduction
;
CrysAlis RED, Oxford Diffraction Ltd.,
Version 1.171.31.7 (release 18-10-2006 CrysAlis171 .NET)
(compiled Oct 18 2006,16:28:17)
;
_computing_structure_refinement 'SHELXL-97 (Sheldrick, 1997)'
_computing_structure_solution 'SHELXS-97 (Sheldrick, 1990)'
_diffrn_ambient_temperature 150(2)
_diffrn_measured_fraction_theta_full 0.972
_diffrn_measured_fraction_theta_max 0.972
_diffrn_measurement_device_type 'Gemini S Ultra'
_diffrn_measurement_method '\w and \p scan'
_diffrn_radiation_monochromator graphite
_diffrn_radiation_source 'fine-focus sealed tube'
_diffrn_radiation_type CuK\a
_diffrn_radiation_wavelength 1.54178
_diffrn_reflns_av_R_equivalents 0.0388
_diffrn_reflns_av_sigmaI/netI 0.0598
_diffrn_reflns_limit_h_max 15
_diffrn_reflns_limit_h_min -11
_diffrn_reflns_limit_k_max 10
_diffrn_reflns_limit_k_min -17
_diffrn_reflns_limit_l_max 30
_diffrn_reflns_limit_l_min -28
_diffrn_reflns_number 21957
_diffrn_reflns_theta_full 61.49
_diffrn_reflns_theta_max 61.49
_diffrn_reflns_theta_min 3.16
_exptl_absorpt_coefficient_mu 9.416
_exptl_absorpt_correction_T_max 0.3324
_exptl_absorpt_correction_T_min 0.1933
_exptl_absorpt_correction_type multi-scan
_exptl_absorpt_process_details
;
CrysAlis RED, Oxford Diffraction Ltd.,
Version 1.171.32.29 (release 10-06-2008 CrysAlis171 .NET)
(compiled Jun 10 2008,16:49:55)
Empirical absorption correction using spherical harmonics,
implemented in SCALE3 ABSPACK scaling algorithm.
;
_exptl_crystal_colour 'dark red'
_exptl_crystal_density_diffrn 1.673
_exptl_crystal_density_method 'not measured'
_exptl_crystal_description polyhedral
_exptl_crystal_F_000 2931
_exptl_crystal_size_max 0.26
_exptl_crystal_size_mid 0.19
_exptl_crystal_size_min 0.15
_refine_diff_density_max 2.454
_refine_diff_density_min -2.899
_refine_diff_density_rms 0.159
_refine_ls_abs_structure_details 'Flack H D (1983), Acta Cryst. A39, 876-881'
_refine_ls_abs_structure_Flack 0.014(7)
_refine_ls_extinction_method none
_refine_ls_goodness_of_fit_ref 0.996
_refine_ls_hydrogen_treatment constr
_refine_ls_matrix_type full
_refine_ls_number_parameters 1468
_refine_ls_number_reflns 11759
_refine_ls_number_restraints 170
_refine_ls_restrained_S_all 0.999
_refine_ls_R_factor_all 0.0769
_refine_ls_R_factor_gt 0.0661
_refine_ls_shift/su_max 0.002
_refine_ls_shift/su_mean 0.000
_refine_ls_structure_factor_coef Fsqd
_refine_ls_weighting_details 'calc w=1/[\s^2^(Fo^2^)+(0.1564P)^2^+0.0000P] where P=(Fo^2^+2Fc^2^)/3'
_refine_ls_weighting_scheme calc
_refine_ls_wR_factor_gt 0.1874
_refine_ls_wR_factor_ref 0.1959
_reflns_number_gt 9613
_reflns_number_total 11759
_reflns_threshold_expression >2sigma(I)
_cod_data_source_file b917091j.txt
_cod_data_source_block complex_1S
_cod_depositor_comments
;

2024-04-03
Z value and formula fixed to values more according to usual
chemical conventions.                 miguel
;
_cod_original_formula_sum 'C102 H122 Br4.25 Mn8 N17.25 Na2 O30'
_cod_original_formula_weight 2894.79
_cod_original_formula_units_Z 2
_cod_original_sg_symbol_H-M P2(1)
_cod_database_code 7024450

loop_
_symmetry_equiv_pos_as_xyz
'x, y, z'
'-x, y+1/2, -z'

loop_
_atom_site_label
_atom_site_type_symbol
_atom_site_fract_x
_atom_site_fract_y
_atom_site_fract_z
_atom_site_U_iso_or_equiv
_atom_site_adp_type
_atom_site_occupancy
_atom_site_symmetry_multiplicity
_atom_site_calc_flag
_atom_site_refinement_flags
_atom_site_disorder_assembly
_atom_site_disorder_group
Mn1 Mn 0.18202(12) -0.00182(13) 0.62944(7) 0.0140(4) Uani 1 1 d . . .
Mn2 Mn 0.18053(12) -0.05198(14) 0.74665(7) 0.0160(5) Uani 1 1 d . A .
Mn3 Mn 0.18524(12) -0.20185(14) 0.65897(7) 0.0176(5) Uani 1 1 d . A .
Mn4 Mn 0.40438(12) -0.07945(15) 0.68309(7) 0.0169(5) Uani 1 1 d . A .
Mn5 Mn 0.80123(12) -0.47144(14) 0.84992(7) 0.0140(4) Uani 1 1 d . . .
Mn6 Mn 0.80925(12) -0.67259(14) 0.87087(7) 0.0140(4) Uani 1 1 d . . .
Mn7 Mn 0.80729(12) -0.60741(15) 0.75501(6) 0.0159(5) Uani 1 1 d . . .
Mn8 Mn 0.58341(12) -0.59172(15) 0.82035(7) 0.0167(5) Uani 1 1 d . . .
Br1 Br 0.1714(4) -0.1507(4) 0.56618(18) 0.0147(10) Uani 0.25 1 d P A 1
N16 N 0.1889(12) -0.1357(13) 0.5801(5) 0.0147(10) Uani 0.75 1 d PD A 2
N17 N 0.1368(9) -0.1314(11) 0.5481(4) 0.0147(10) Uani 0.75 1 d PD A 2
N18 N 0.0948(8) -0.1222(9) 0.5106(3) 0.0147(10) Uani 0.75 1 d PD A 2
Br2 Br 0.35948(13) -0.32064(15) 0.79230(7) 0.0541(5) Uani 1 1 d . . .
Br3 Br 0.62835(16) -0.3514(2) 0.70336(9) 0.0832(8) Uani 1 1 d . . .
Br4 Br 0.64176(10) 0.10574(11) 0.78792(6) 0.0333(4) Uani 1 1 d . . .
Br5 Br 0.34989(9) -0.77536(11) 0.71899(5) 0.0323(4) Uani 1 1 d . . .
Na1 Na -0.0272(3) -0.0864(4) 0.67675(15) 0.0175(10) Uani 1 1 d . A .
Na2 Na 1.0164(3) -0.5778(4) 0.82548(16) 0.0164(10) Uani 1 1 d . . .
O1W O 0.4899(6) -0.1658(8) 0.7345(3) 0.035(3) Uani 1 1 d . . .
O2W O 0.4815(6) 0.0462(7) 0.7031(3) 0.030(2) Uani 1 1 d . . .
O3W O 0.5088(6) -0.7195(7) 0.8043(3) 0.026(2) Uani 1 1 d . . .
O4W O 0.5002(6) -0.5079(9) 0.7658(3) 0.039(3) Uani 1 1 d . . .
O1 O 0.3134(5) 0.0082(6) 0.6375(3) 0.0183(19) Uani 1 1 d . A .
O2 O 0.0492(5) 0.0156(6) 0.6245(3) 0.0166(18) Uani 1 1 d U A .
O3 O -0.1281(5) 0.0411(7) 0.6481(3) 0.024(2) Uani 1 1 d . . .
O4 O 0.3140(5) -0.0533(7) 0.7473(3) 0.023(2) Uani 1 1 d . . .
O5 O 0.0456(5) -0.0525(6) 0.7533(3) 0.0168(19) Uani 1 1 d . . .
O6 O -0.1331(5) -0.1007(7) 0.7489(3) 0.024(2) Uani 1 1 d . . .
O7 O 0.3182(5) -0.1958(6) 0.6651(3) 0.020(2) Uani 1 1 d . . .
O8 O 0.0510(5) -0.2208(6) 0.6569(3) 0.0206(19) Uani 1 1 d . . .
O9 O -0.1277(5) -0.1921(7) 0.6346(3) 0.023(2) Uani 1 1 d . . .
O10 O 0.1804(6) -0.2079(7) 0.7526(3) 0.025(2) Uani 1 1 d . . .
H10O H 0.2337 -0.2258 0.7642 0.031 Uiso 1 1 d R A .
O11 O 0.1670(5) -0.0849(6) 0.6798(3) 0.0120(17) Uani 1 1 d . A .
O12 O 0.6697(5) -0.4773(6) 0.8404(3) 0.0196(19) Uani 1 1 d . . .
O13 O 0.9344(5) -0.4486(6) 0.8540(3) 0.0186(19) Uani 1 1 d . . .
O14 O 1.1159(5) -0.4701(6) 0.8680(3) 0.0177(18) Uani 1 1 d U . .
O15 O 0.6754(5) -0.6779(7) 0.8646(3) 0.019(2) Uani 1 1 d . . .
O16 O 0.9424(5) -0.6873(6) 0.8738(3) 0.0139(17) Uani 1 1 d . . .
O17 O 1.1245(5) -0.6946(6) 0.8542(3) 0.0190(19) Uani 1 1 d . . .
O18 O 0.6750(5) -0.6138(7) 0.7564(3) 0.022(2) Uani 1 1 d . . .
O19 O 0.9411(5) -0.6039(7) 0.7466(3) 0.020(2) Uani 1 1 d . . .
O20 O 1.1245(5) -0.5686(7) 0.7537(3) 0.020(2) Uani 1 1 d U . .
O21 O 0.8121(6) -0.7554(6) 0.7892(3) 0.022(2) Uani 1 1 d . . .
H21O H 0.7592 -0.7816 0.7840 0.027 Uiso 1 1 d R . .
O22 O 0.8229(5) -0.5848(6) 0.8225(3) 0.0154(18) Uani 1 1 d . . .
O23 O 0.1770(5) 0.0894(6) 0.7054(3) 0.020(2) Uani 1 1 d . A .
H23O H 0.2391 0.1209 0.7106 0.024 Uiso 1 1 d R . .
O24 O 0.8055(6) -0.4519(7) 0.7552(3) 0.025(2) Uani 1 1 d . . .
H24O H 0.7517 -0.4334 0.7446 0.030 Uiso 1 1 d R . .
N1 N 0.2005(7) 0.0684(8) 0.5691(4) 0.020(2) Uani 1 1 d . A .
N2 N 0.1981(6) 0.0002(7) 0.8123(3) 0.019(2) Uani 1 1 d . . .
N3 N 0.2073(6) -0.3293(7) 0.6449(3) 0.017(2) Uani 1 1 d . . .
N4 N 0.5050(8) -0.1068(9) 0.6269(5) 0.037(3) Uani 1 1 d . . .
N5 N 0.5568(7) -0.0665(8) 0.6041(4) 0.022(3) Uani 1 1 d . A .
N6 N 0.6138(8) -0.0289(10) 0.5809(5) 0.040(3) Uani 1 1 d . . .
N7 N 0.7740(6) -0.3522(8) 0.8759(3) 0.020(2) Uani 1 1 d . . .
N8 N 0.7944(6) -0.7607(7) 0.9247(3) 0.016(2) Uani 1 1 d . . .
N9 N 0.7888(6) -0.6370(7) 0.6832(3) 0.015(2) Uani 1 1 d . . .
N10 N 0.8057(7) -0.5500(8) 0.9247(4) 0.0358(19) Uani 1 1 d D . .
N11 N 0.8569(7) -0.5423(9) 0.9538(4) 0.0358(19) Uani 1 1 d D . .
N12 N 0.9178(7) -0.5418(8) 0.9848(4) 0.0358(19) Uani 1 1 d D . .
N13 N 0.4766(8) -0.5591(8) 0.8744(5) 0.034(3) Uani 1 1 d . . .
N14 N 0.4284(7) -0.6068(9) 0.8981(4) 0.025(3) Uani 1 1 d . . .
N15 N 0.3799(8) -0.6515(8) 0.9233(5) 0.032(3) Uani 1 1 d . . .
C1 C 0.3045(7) 0.0584(9) 0.5538(4) 0.019(3) Uani 1 1 d . . .
H1 H 0.3125 -0.0033 0.5417 0.023 Uiso 1 1 calc R A .
C2 C 0.3574(8) 0.0651(9) 0.6022(4) 0.021(3) Uani 1 1 d . A .
H2A H 0.4249 0.0478 0.5978 0.025 Uiso 1 1 calc R . .
H2B H 0.3559 0.1266 0.6142 0.025 Uiso 1 1 calc R . .
C3 C 0.3382(8) 0.1181(9) 0.5139(4) 0.016(3) Uani 1 1 d . A .
C4 C 0.3333(8) 0.2072(9) 0.5158(4) 0.019(3) Uani 1 1 d . . .
H4 H 0.3034 0.2343 0.5432 0.023 Uiso 1 1 calc R A .
C5 C 0.3702(8) 0.2590(9) 0.4795(4) 0.021(3) Uani 1 1 d . A .
H5 H 0.3669 0.3213 0.4819 0.026 Uiso 1 1 calc R . .
C6 C 0.4126(8) 0.2197(9) 0.4389(4) 0.019(3) Uani 1 1 d . . .
H6 H 0.4379 0.2557 0.4135 0.023 Uiso 1 1 calc R A .
C7 C 0.4183(8) 0.1318(10) 0.4349(5) 0.024(3) Uani 1 1 d U A .
H7 H 0.4464 0.1062 0.4066 0.029 Uiso 1 1 calc R . .
C8 C 0.3825(8) 0.0770(10) 0.4730(4) 0.022(3) Uani 1 1 d . . .
H8 H 0.3880 0.0147 0.4711 0.026 Uiso 1 1 calc R A .
C9 C 0.1363(8) 0.1029(10) 0.5401(4) 0.022(3) Uani 1 1 d . . .
H9 H 0.1557 0.1251 0.5090 0.026 Uiso 1 1 calc R A .
C10 C 0.0356(8) 0.1095(10) 0.5530(4) 0.019(3) Uani 1 1 d . A .
C11 C -0.0007(8) 0.0692(9) 0.5944(4) 0.016(3) Uani 1 1 d . . .
C12 C -0.1023(8) 0.0807(9) 0.6051(5) 0.020(3) Uani 1 1 d . A .
C13 C -0.1563(8) 0.1291(9) 0.5743(5) 0.024(3) Uani 1 1 d . . .
H13 H -0.2217 0.1376 0.5818 0.029 Uiso 1 1 calc R A .
C14 C -0.1211(9) 0.1671(11) 0.5319(5) 0.028(3) Uani 1 1 d . A .
H14 H -0.1624 0.1991 0.5103 0.033 Uiso 1 1 calc R . .
C15 C -0.0235(8) 0.1580(10) 0.5209(4) 0.021(3) Uani 1 1 d . . .
H15 H 0.0019 0.1845 0.4922 0.025 Uiso 1 1 calc R A .
C16 C -0.2215(9) 0.0678(10) 0.6668(5) 0.028(3) Uani 1 1 d U A .
H16A H -0.2242 0.1322 0.6690 0.042 Uiso 1 1 calc R . .
H16B H -0.2308 0.0422 0.6996 0.042 Uiso 1 1 calc R . .
H16C H -0.2719 0.0470 0.6441 0.042 Uiso 1 1 calc R . .
C17 C 0.2981(7) 0.0277(9) 0.8213(4) 0.020(3) Uani 1 1 d . A .
H17 H 0.3071 0.0849 0.8037 0.024 Uiso 1 1 calc R . .
C18 C 0.3567(8) -0.0393(9) 0.7953(4) 0.019(3) Uani 1 1 d U A .
H18A H 0.4232 -0.0180 0.7920 0.023 Uiso 1 1 calc R . .
H18B H 0.3580 -0.0951 0.8143 0.023 Uiso 1 1 calc R . .
C19 C 0.3287(7) 0.0422(8) 0.8753(4) 0.015(3) Uani 1 1 d U . .
C20 C 0.3815(7) 0.1136(8) 0.8887(4) 0.015(2) Uani 1 1 d U A .
H20 H 0.3981 0.1547 0.8638 0.018 Uiso 1 1 calc R . .
C21 C 0.4116(9) 0.1294(10) 0.9358(5) 0.027(3) Uani 1 1 d . . .
H21 H 0.4487 0.1800 0.9437 0.033 Uiso 1 1 calc R A .
C22 C 0.3859(9) 0.0677(11) 0.9729(5) 0.032(4) Uani 1 1 d . A .
H22 H 0.4062 0.0766 1.0062 0.038 Uiso 1 1 calc R . .
C23 C 0.3329(9) -0.0030(11) 0.9609(5) 0.029(3) Uani 1 1 d . . .
H23 H 0.3128 -0.0421 0.9860 0.035 Uiso 1 1 calc R A .
C24 C 0.3070(9) -0.0195(10) 0.9113(5) 0.027(3) Uani 1 1 d . A .
H24 H 0.2750 -0.0725 0.9026 0.032 Uiso 1 1 calc R . .
C25 C 0.1306(8) 0.0200(9) 0.8440(4) 0.019(3) Uani 1 1 d . A .
H25 H 0.1486 0.0519 0.8729 0.023 Uiso 1 1 calc R . .
C26 C 0.0305(8) -0.0039(9) 0.8378(4) 0.016(3) Uani 1 1 d . . .
C27 C -0.0050(8) -0.0373(8) 0.7945(4) 0.013(2) Uani 1 1 d U A .
C28 C -0.1034(8) -0.0617(10) 0.7921(4) 0.020(3) Uani 1 1 d . A .
C29 C -0.1621(9) -0.0451(10) 0.8322(5) 0.023(3) Uani 1 1 d . . .
H29 H -0.2276 -0.0614 0.8307 0.027 Uiso 1 1 calc R A .
C30 C -0.1252(8) -0.0045(10) 0.8748(5) 0.025(3) Uani 1 1 d . A .
H30 H -0.1665 0.0101 0.9011 0.030 Uiso 1 1 calc R . .
C31 C -0.0298(8) 0.0144(10) 0.8787(5) 0.021(3) Uani 1 1 d . A .
H31 H -0.0040 0.0394 0.9082 0.025 Uiso 1 1 calc R . .
C32 C -0.2264(9) -0.1391(11) 0.7499(5) 0.033(4) Uani 1 1 d U A .
H32A H -0.2732 -0.0942 0.7590 0.050 Uiso 1 1 calc R . .
H32B H -0.2272 -0.1869 0.7742 0.050 Uiso 1 1 calc R . .
H32C H -0.2427 -0.1626 0.7171 0.050 Uiso 1 1 calc R . .
C33 C 0.3112(7) -0.3495(9) 0.6531(4) 0.019(3) Uani 1 1 d U A .
H33 H 0.3218 -0.3613 0.6892 0.022 Uiso 1 1 calc R . .
C34 C 0.3644(8) -0.2676(9) 0.6401(4) 0.020(3) Uani 1 1 d . A .
H34A H 0.4320 -0.2723 0.6511 0.023 Uiso 1 1 calc R . .
H34B H 0.3625 -0.2581 0.6039 0.023 Uiso 1 1 calc R . .
C35 C 0.3447(7) -0.4311(8) 0.6242(4) 0.014(2) Uani 1 1 d . . .
C36 C 0.3867(8) -0.5006(10) 0.6498(4) 0.023(3) Uani 1 1 d . A .
H36 H 0.3914 -0.4989 0.6848 0.028 Uiso 1 1 calc R . .
C37 C 0.4232(9) -0.5750(12) 0.6234(5) 0.038(4) Uani 1 1 d . . .
H37 H 0.4499 -0.6242 0.6403 0.045 Uiso 1 1 calc R A .
C38 C 0.4177(9) -0.5721(11) 0.5731(6) 0.035(4) Uani 1 1 d . A .
H38 H 0.4449 -0.6192 0.5550 0.042 Uiso 1 1 calc R . .
C39 C 0.3757(9) -0.5056(11) 0.5476(5) 0.033(4) Uani 1 1 d . . .
H39 H 0.3731 -0.5069 0.5125 0.039 Uiso 1 1 calc R A .
C40 C 0.3363(9) -0.4350(9) 0.5731(5) 0.025(3) Uani 1 1 d . A .
H40 H 0.3036 -0.3897 0.5556 0.030 Uiso 1 1 calc R . .
C41 C 0.1462(8) -0.3851(9) 0.6319(4) 0.022(3) Uani 1 1 d . A .
H41 H 0.1684 -0.4435 0.6270 0.026 Uiso 1 1 calc R . .
C42 C 0.0448(8) -0.3700(10) 0.6236(5) 0.023(3) Uani 1 1 d . . .
C43 C 0.0024(8) -0.2851(9) 0.6346(4) 0.019(3) Uani 1 1 d . A .
C44 C -0.0943(8) -0.2718(9) 0.6225(4) 0.014(3) Uani 1 1 d . A .
C45 C -0.1471(8) -0.3392(9) 0.6022(4) 0.017(3) Uani 1 1 d . . .
H45 H -0.2129 -0.3302 0.5946 0.021 Uiso 1 1 calc R A .
C46 C -0.1063(8) -0.4190(11) 0.5928(4) 0.025(3) Uani 1 1 d . A .
H46 H -0.1450 -0.4637 0.5783 0.030 Uiso 1 1 calc R . .
C47 C -0.0135(9) -0.4378(9) 0.6032(5) 0.026(3) Uani 1 1 d . A .
H47 H 0.0118 -0.4947 0.5970 0.031 Uiso 1 1 calc R . .
C48 C -0.2205(9) -0.1698(11) 0.6145(5) 0.032(3) Uani 1 1 d . A .
H48A H -0.2208 -0.1783 0.5786 0.047 Uiso 1 1 calc R . .
H48B H -0.2349 -0.1081 0.6221 0.047 Uiso 1 1 calc R . .
H48C H -0.2690 -0.2079 0.6293 0.047 Uiso 1 1 calc R . .
C49 C 0.1025(9) -0.2593(11) 0.7727(5) 0.034(4) Uani 1 1 d . A .
H49A H 0.1119 -0.3216 0.7647 0.051 Uiso 1 1 calc R . .
H49B H 0.0418 -0.2391 0.7582 0.051 Uiso 1 1 calc R . .
H49C H 0.1013 -0.2520 0.8087 0.051 Uiso 1 1 calc R . .
C50 C 0.6687(7) -0.3412(8) 0.8860(4) 0.015(2) Uani 1 1 d U . .
H50 H 0.6554 -0.3732 0.9175 0.019 Uiso 1 1 calc R . .
C51 C 0.6224(8) -0.3933(9) 0.8444(4) 0.020(3) Uani 1 1 d U . .
H51A H 0.5538 -0.4023 0.8513 0.024 Uiso 1 1 calc R . .
H51B H 0.6277 -0.3606 0.8129 0.024 Uiso 1 1 calc R . .
C52 C 0.6339(8) -0.2487(9) 0.8922(4) 0.019(3) Uani 1 1 d . . .
C53 C 0.6214(9) -0.2163(10) 0.9386(5) 0.027(3) Uani 1 1 d . . .
H53 H 0.6372 -0.2512 0.9667 0.033 Uiso 1 1 calc R . .
C54 C 0.5853(9) -0.1313(11) 0.9446(6) 0.036(4) Uani 1 1 d . . .
H54 H 0.5752 -0.1085 0.9768 0.043 Uiso 1 1 calc R . .
C55 C 0.5643(9) -0.0807(10) 0.9035(6) 0.034(3) Uani 1 1 d U . .
H55 H 0.5390 -0.0232 0.9078 0.041 Uiso 1 1 calc R . .
C56 C 0.5786(8) -0.1104(9) 0.8580(5) 0.024(3) Uani 1 1 d . . .
H56 H 0.5660 -0.0735 0.8303 0.029 Uiso 1 1 calc R . .
C57 C 0.6124(9) -0.1968(10) 0.8509(5) 0.027(3) Uani 1 1 d . . .
H57 H 0.6206 -0.2194 0.8185 0.032 Uiso 1 1 calc R . .
C58 C 0.8338(8) -0.2901(8) 0.8878(4) 0.016(3) Uani 1 1 d . . .
H58 H 0.8087 -0.2348 0.8976 0.019 Uiso 1 1 calc R . .
C59 C 0.9380(8) -0.3007(8) 0.8871(4) 0.016(3) Uani 1 1 d . . .
C60 C 0.9816(7) -0.3810(9) 0.8740(4) 0.016(3) Uani 1 1 d . . .
C61 C 1.0811(8) -0.3865(9) 0.8814(4) 0.018(3) Uani 1 1 d U . .
C62 C 1.1341(8) -0.3200(10) 0.9002(4) 0.019(3) Uani 1 1 d . . .
H62 H 1.2010 -0.3273 0.9049 0.023 Uiso 1 1 calc R . .
C63 C 1.0909(9) -0.2408(10) 0.9128(5) 0.024(3) Uani 1 1 d . . .
H63 H 1.1276 -0.1936 0.9262 0.029 Uiso 1 1 calc R . .
C64 C 0.9939(8) -0.2322(10) 0.9055(4) 0.023(3) Uani 1 1 d . . .
H64 H 0.9642 -0.1777 0.9132 0.027 Uiso 1 1 calc R . .
C65 C 1.2155(8) -0.4880(10) 0.8846(4) 0.023(3) Uani 1 1 d U . .
H65A H 1.2582 -0.4437 0.8706 0.035 Uiso 1 1 calc R . .
H65B H 1.2347 -0.5467 0.8733 0.035 Uiso 1 1 calc R . .
H65C H 1.2194 -0.4855 0.9207 0.035 Uiso 1 1 calc R . .
C66 C 0.6902(7) -0.7864(10) 0.9288(4) 0.023(3) Uani 1 1 d . . .
H66 H 0.6784 -0.8378 0.9064 0.027 Uiso 1 1 calc R . .
C67 C 0.6327(7) -0.7093(9) 0.9090(4) 0.018(3) Uani 1 1 d U . .
H67A H 0.5661 -0.7281 0.9020 0.021 Uiso 1 1 calc R . .
H67B H 0.6314 -0.6616 0.9339 0.021 Uiso 1 1 calc R . .
C68 C 0.6617(8) -0.8131(10) 0.9806(5) 0.022(3) Uani 1 1 d . . .
C69 C 0.6523(10) -0.7525(10) 1.0182(5) 0.032(3) Uani 1 1 d . . .
H69 H 0.6688 -0.6926 1.0128 0.039 Uiso 1 1 calc R . .
C70 C 0.6200(11) -0.7780(14) 1.0623(6) 0.052(5) Uani 1 1 d . . .
H70 H 0.6123 -0.7347 1.0873 0.062 Uiso 1 1 calc R . .
C71 C 0.5979(9) -0.8616(12) 1.0729(5) 0.036(4) Uani 1 1 d U . .
H71 H 0.5749 -0.8773 1.1046 0.044 Uiso 1 1 calc R . .
C72 C 0.6093(11) -0.9230(12) 1.0373(6) 0.042(4) Uani 1 1 d U . .
H72 H 0.5966 -0.9830 1.0447 0.050 Uiso 1 1 calc R . .
C73 C 0.6395(9) -0.9001(9) 0.9893(5) 0.025(3) Uani 1 1 d U . .
H73 H 0.6444 -0.9431 0.9640 0.030 Uiso 1 1 calc R . .
C74 C 0.8590(8) -0.7935(9) 0.9517(4) 0.017(3) Uani 1 1 d . . .
H74 H 0.8392 -0.8286 0.9788 0.020 Uiso 1 1 calc R . .
C75 C 0.9598(8) -0.7825(9) 0.9454(4) 0.013(3) Uani 1 1 d . . .
C76 C 0.9968(9) -0.7323(9) 0.9047(4) 0.018(3) Uani 1 1 d . . .
C77 C 1.0954(8) -0.7392(8) 0.8959(4) 0.014(3) Uani 1 1 d . . .
C78 C 1.1572(8) -0.7815(9) 0.9275(4) 0.018(3) Uani 1 1 d U . .
H78 H 1.2241 -0.7791 0.9220 0.022 Uiso 1 1 calc R . .
C79 C 1.1204(9) -0.8302(10) 0.9696(4) 0.023(3) Uani 1 1 d U . .
H79 H 1.1619 -0.8625 0.9909 0.027 Uiso 1 1 calc R . .
C80 C 1.0263(9) -0.8278(9) 0.9772(4) 0.020(3) Uani 1 1 d . . .
H80 H 1.0022 -0.8577 1.0052 0.024 Uiso 1 1 calc R . .
C82 C 0.6857(7) -0.6338(9) 0.6691(4) 0.016(2) Uani 1 1 d U . .
H82 H 0.6699 -0.5703 0.6634 0.019 Uiso 1 1 calc R . .
C81 C 1.2125(8) -0.7221(9) 0.8333(5) 0.023(3) Uani 1 1 d . . .
H81A H 1.2118 -0.7861 0.8287 0.034 Uiso 1 1 calc R . .
H81B H 1.2655 -0.7058 0.8555 0.034 Uiso 1 1 calc R . .
H81C H 1.2206 -0.6932 0.8012 0.034 Uiso 1 1 calc R . .
C83 C 0.6332(8) -0.6613(11) 0.7153(4) 0.026(3) Uani 1 1 d . . .
H83A H 0.5644 -0.6471 0.7120 0.031 Uiso 1 1 calc R . .
H83B H 0.6399 -0.7255 0.7206 0.031 Uiso 1 1 calc R . .
C84 C 0.6568(8) -0.6819(8) 0.6224(4) 0.015(2) Uani 1 1 d U . .
C85 C 0.6117(8) -0.7599(9) 0.6219(4) 0.021(3) Uani 1 1 d . . .
H85 H 0.5969 -0.7869 0.6525 0.025 Uiso 1 1 calc R . .
C86 C 0.5853(8) -0.8034(11) 0.5779(5) 0.029(4) Uani 1 1 d . . .
H86 H 0.5531 -0.8584 0.5785 0.035 Uiso 1 1 calc R . .
C87 C 0.6084(9) -0.7621(10) 0.5324(5) 0.025(3) Uani 1 1 d . . .
H87 H 0.5931 -0.7899 0.5019 0.030 Uiso 1 1 calc R . .
C88 C 0.6522(10) -0.6834(12) 0.5331(5) 0.035(4) Uani 1 1 d . . .
H88 H 0.6667 -0.6552 0.5028 0.042 Uiso 1 1 calc R . .
C89 C 0.6757(9) -0.6437(11) 0.5761(5) 0.028(3) Uani 1 1 d . . .
H89 H 0.7063 -0.5879 0.5752 0.034 Uiso 1 1 calc R . .
C90 C 0.8553(8) -0.6625(8) 0.6539(4) 0.020(3) Uani 1 1 d . . .
H90 H 0.8353 -0.6899 0.6239 0.024 Uiso 1 1 calc R . .
C91 C 0.9551(8) -0.6539(9) 0.6621(4) 0.019(3) Uani 1 1 d U . .
C92 C 0.9939(8) -0.6218(8) 0.7071(4) 0.014(3) Uani 1 1 d U . .
C93 C 1.0938(8) -0.6060(8) 0.7101(4) 0.014(3) Uani 1 1 d . . .
C94 C 1.1522(8) -0.6260(9) 0.6713(5) 0.021(3) Uani 1 1 d . . .
H94 H 1.2189 -0.6150 0.6739 0.025 Uiso 1 1 calc R . .
C95 C 1.1136(9) -0.6625(9) 0.6285(4) 0.021(3) Uani 1 1 d . . .
H95 H 1.1545 -0.6785 0.6022 0.025 Uiso 1 1 calc R . .
C96 C 1.0182(8) -0.6755(10) 0.6237(4) 0.022(3) Uani 1 1 d . . .
H96 H 0.9931 -0.6997 0.5938 0.026 Uiso 1 1 calc R . .
C97 C 1.2159(9) -0.5257(11) 0.7527(5) 0.030(4) Uani 1 1 d . . .
H97A H 1.2162 -0.4822 0.7260 0.045 Uiso 1 1 calc R . .
H97B H 1.2660 -0.5695 0.7472 0.045 Uiso 1 1 calc R . .
H97C H 1.2277 -0.4959 0.7844 0.045 Uiso 1 1 calc R . .
C98 C 0.8889(9) -0.8101(10) 0.7783(5) 0.030(3) Uani 1 1 d . . .
H98A H 0.9015 -0.8076 0.7428 0.045 Uiso 1 1 calc R . .
H98B H 0.8736 -0.8707 0.7877 0.045 Uiso 1 1 calc R . .
H98C H 0.9457 -0.7904 0.7969 0.045 Uiso 1 1 calc R . .
C99 C 0.0982(9) 0.1476(11) 0.7167(5) 0.029(3) Uani 1 1 d . . .
H99A H 0.0416 0.1125 0.7245 0.044 Uiso 1 1 calc R A .
H99B H 0.0842 0.1852 0.6881 0.044 Uiso 1 1 calc R . .
H99C H 0.1155 0.1844 0.7452 0.044 Uiso 1 1 calc R . .
C100 C 0.8797(9) -0.4011(11) 0.7342(5) 0.037(4) Uani 1 1 d . . .
H10A H 0.9350 -0.4003 0.7569 0.055 Uiso 1 1 calc R . .
H10B H 0.8572 -0.3407 0.7287 0.055 Uiso 1 1 calc R . .
H10C H 0.8982 -0.4271 0.7026 0.055 Uiso 1 1 calc R . .
O25 O -0.1086(15) -0.1639(11) 0.4987(6) 0.106(7) Uani 1 1 d D . .
C101 C -0.1340(19) -0.0742(12) 0.4989(10) 0.099(9) Uani 1 1 d D . .
H10D H -0.0831 -0.0401 0.5153 0.148 Uiso 1 1 calc R . .
H10E H -0.1937 -0.0666 0.5169 0.148 Uiso 1 1 calc R . .
H10F H -0.1426 -0.0536 0.4648 0.148 Uiso 1 1 calc R . .
O26 O 1.1212(7) -0.5019(8) 1.0013(4) 0.042(3) Uani 1 1 d . . .
C102 C 1.1672(12) -0.5874(12) 1.0015(6) 0.046(4) Uani 1 1 d . . .
H10G H 1.2039 -0.5948 1.0324 0.068 Uiso 1 1 calc R . .
H10H H 1.2103 -0.5916 0.9734 0.068 Uiso 1 1 calc R . .
H10I H 1.1185 -0.6336 0.9989 0.068 Uiso 1 1 calc R . .

loop_
_atom_site_aniso_label
_atom_site_aniso_U_11
_atom_site_aniso_U_22
_atom_site_aniso_U_33
_atom_site_aniso_U_23
_atom_site_aniso_U_13
_atom_site_aniso_U_12
Mn1 0.0077(9) 0.0182(12) 0.0162(9) 0.0030(8) 0.0019(7) -0.0014(8)
Mn2 0.0056(8) 0.0272(13) 0.0153(9) -0.0052(9) 0.0019(7) -0.0005(8)
Mn3 0.0069(9) 0.0178(12) 0.0280(10) -0.0030(9) 0.0000(7) 0.0002(8)
Mn4 0.0074(8) 0.0241(12) 0.0193(10) -0.0035(9) 0.0037(7) 0.0002(8)
Mn5 0.0055(8) 0.0154(11) 0.0210(9) -0.0024(9) -0.0003(7) 0.0008(8)
Mn6 0.0054(8) 0.0179(11) 0.0189(10) 0.0013(9) 0.0022(7) -0.0009(8)
Mn7 0.0060(8) 0.0287(13) 0.0132(9) -0.0027(9) 0.0012(7) 0.0011(8)
Mn8 0.0063(8) 0.0245(12) 0.0193(9) -0.0031(9) 0.0035(7) -0.0011(8)
Br1 0.018(3) 0.022(3) 0.004(3) -0.003(2) -0.0039(19) -0.006(2)
N16 0.018(3) 0.022(3) 0.004(3) -0.003(2) -0.0039(19) -0.006(2)
N17 0.018(3) 0.022(3) 0.004(3) -0.003(2) -0.0039(19) -0.006(2)
N18 0.018(3) 0.022(3) 0.004(3) -0.003(2) -0.0039(19) -0.006(2)
Br2 0.0497(10) 0.0515(12) 0.0610(11) 0.0081(10) -0.0034(8) 0.0066(9)
Br3 0.0593(13) 0.113(2) 0.0772(15) 0.0051(16) 0.0066(11) 0.0074(14)
Br4 0.0223(7) 0.0315(9) 0.0460(9) -0.0044(7) -0.0022(6) -0.0039(7)
Br5 0.0195(7) 0.0356(9) 0.0418(8) -0.0072(7) -0.0030(6) -0.0038(6)
Na1 0.011(2) 0.025(3) 0.017(2) -0.002(2) 0.0033(16) 0.000(2)
Na2 0.0062(19) 0.022(3) 0.021(2) -0.005(2) 0.0006(16) -0.0035(19)
O1W 0.022(5) 0.052(8) 0.029(5) -0.004(5) -0.003(4) 0.003(5)
O2W 0.022(5) 0.026(6) 0.041(5) -0.006(5) -0.003(4) -0.005(4)
O3W 0.021(4) 0.027(6) 0.029(5) -0.005(4) -0.003(3) -0.005(4)
O4W 0.024(5) 0.072(9) 0.021(5) -0.002(5) -0.013(4) -0.001(5)
O1 0.011(4) 0.023(5) 0.021(4) -0.001(4) -0.001(3) -0.002(4)
O2 0.010(3) 0.022(4) 0.018(3) 0.004(3) 0.000(3) 0.005(3)
O3 0.009(4) 0.032(6) 0.032(5) 0.002(4) 0.010(3) 0.004(4)
O4 0.012(4) 0.036(6) 0.021(4) -0.002(4) -0.002(3) 0.001(4)
O5 0.008(4) 0.026(5) 0.017(4) -0.006(4) 0.001(3) -0.005(4)
O6 0.014(4) 0.035(6) 0.023(4) -0.001(4) 0.004(3) -0.017(4)
O7 0.011(4) 0.022(5) 0.029(4) -0.003(4) 0.004(3) -0.002(4)
O8 0.016(4) 0.017(5) 0.029(4) -0.006(4) -0.005(3) -0.005(4)
O9 0.004(4) 0.031(6) 0.036(5) -0.005(4) -0.006(3) 0.002(4)
O10 0.019(4) 0.023(5) 0.034(5) 0.001(4) 0.002(4) -0.001(4)
O11 0.011(4) 0.014(5) 0.011(4) -0.001(4) 0.000(3) 0.001(3)
O12 0.016(4) 0.016(5) 0.028(4) -0.003(4) -0.001(3) 0.011(4)
O13 0.015(4) 0.013(5) 0.027(4) -0.005(4) -0.002(3) 0.002(4)
O14 0.007(3) 0.021(4) 0.024(3) -0.001(3) -0.004(3) -0.001(3)
O15 0.007(4) 0.030(6) 0.021(4) 0.003(4) -0.003(3) -0.002(4)
O16 0.010(4) 0.006(4) 0.025(4) 0.006(4) -0.002(3) 0.004(3)
O17 0.006(4) 0.020(5) 0.031(4) -0.003(4) 0.004(3) 0.001(3)
O18 0.015(4) 0.042(6) 0.008(4) -0.001(4) -0.002(3) -0.003(4)
O19 0.006(3) 0.037(6) 0.016(4) 0.003(4) 0.002(3) -0.003(4)
O20 0.007(3) 0.031(5) 0.022(4) 0.005(4) 0.006(3) -0.006(4)
O21 0.015(4) 0.018(5) 0.033(5) 0.003(4) -0.001(3) -0.007(4)
O22 0.007(4) 0.022(5) 0.017(4) -0.004(4) 0.001(3) 0.007(4)
O23 0.008(4) 0.022(5) 0.031(4) -0.007(4) 0.001(3) -0.003(4)
O24 0.019(4) 0.026(6) 0.030(5) 0.008(4) 0.006(4) 0.009(4)
N1 0.014(5) 0.025(6) 0.021(5) -0.007(5) 0.005(4) -0.001(5)
N2 0.006(4) 0.032(7) 0.019(5) 0.000(5) -0.003(4) -0.002(4)
N3 0.004(4) 0.024(6) 0.024(5) 0.000(5) -0.001(4) -0.002(4)
N4 0.035(6) 0.021(7) 0.058(8) -0.005(7) 0.027(6) -0.003(6)
N5 0.016(5) 0.024(7) 0.027(6) -0.006(5) -0.004(5) 0.015(5)
N6 0.021(6) 0.051(10) 0.048(7) 0.019(7) 0.010(5) -0.009(6)
N7 0.009(5) 0.033(7) 0.017(5) 0.014(5) 0.002(4) 0.008(5)
N8 0.009(5) 0.014(6) 0.024(5) 0.008(5) 0.004(4) 0.000(4)
N9 0.007(4) 0.020(6) 0.018(5) -0.005(4) 0.004(4) 0.004(4)
N10 0.019(4) 0.019(3) 0.070(6) -0.005(4) 0.025(3) 0.002(4)
N11 0.019(4) 0.019(3) 0.070(6) -0.005(4) 0.025(3) 0.002(4)
N12 0.019(4) 0.019(3) 0.070(6) -0.005(4) 0.025(3) 0.002(4)
N13 0.025(6) 0.023(7) 0.057(8) -0.011(6) 0.026(6) -0.003(6)
N14 0.012(5) 0.029(7) 0.035(6) -0.009(6) -0.003(5) 0.011(5)
N15 0.029(6) 0.021(7) 0.046(7) 0.005(6) 0.023(6) -0.010(6)
C1 0.012(6) 0.021(7) 0.024(6) 0.001(6) 0.008(4) 0.000(5)
C2 0.006(5) 0.023(7) 0.033(7) -0.003(6) 0.006(5) -0.003(5)
C3 0.010(6) 0.018(7) 0.021(6) 0.000(6) 0.004(4) -0.007(5)
C4 0.015(6) 0.024(8) 0.020(6) -0.003(6) 0.000(4) 0.001(5)
C5 0.020(6) 0.018(7) 0.026(6) 0.002(6) -0.003(5) 0.003(5)
C6 0.011(6) 0.028(8) 0.019(6) -0.003(6) -0.007(4) 0.003(5)
C7 0.012(5) 0.036(7) 0.024(5) -0.002(5) 0.012(4) -0.001(5)
C8 0.015(6) 0.025(8) 0.025(6) -0.001(6) 0.000(5) 0.003(5)
C9 0.017(6) 0.029(8) 0.019(6) -0.001(6) -0.001(5) 0.003(6)
C10 0.007(5) 0.032(8) 0.019(6) 0.008(6) -0.005(4) -0.002(6)
C11 0.006(6) 0.018(7) 0.025(6) 0.002(6) 0.000(5) 0.002(5)
C12 0.004(6) 0.028(8) 0.028(7) 0.002(6) 0.001(5) -0.006(5)
C13 0.012(6) 0.028(8) 0.032(7) 0.009(6) -0.007(5) 0.001(6)
C14 0.017(6) 0.040(10) 0.026(7) 0.003(7) 0.003(5) 0.004(6)
C15 0.011(6) 0.031(9) 0.022(6) -0.002(6) -0.005(5) 0.013(6)
C16 0.019(6) 0.030(7) 0.036(6) -0.003(6) 0.010(5) 0.012(5)
C17 0.010(5) 0.033(8) 0.018(6) 0.004(6) -0.001(4) -0.005(5)
C18 0.015(4) 0.023(5) 0.019(4) -0.009(4) -0.007(3) 0.000(4)
C19 0.005(5) 0.021(6) 0.018(5) 0.000(5) 0.003(4) 0.000(4)
C20 0.011(4) 0.013(4) 0.021(4) -0.003(4) 0.003(3) 0.004(4)
C21 0.015(6) 0.023(8) 0.044(8) -0.008(7) -0.002(5) 0.014(6)
C22 0.018(7) 0.044(10) 0.033(7) -0.013(7) -0.001(5) 0.014(7)
C23 0.021(7) 0.042(10) 0.023(7) 0.010(7) 0.001(5) 0.010(7)
C24 0.025(7) 0.025(8) 0.030(7) -0.017(6) -0.007(5) -0.007(6)
C25 0.010(6) 0.029(8) 0.017(6) -0.003(6) 0.005(4) 0.001(5)
C26 0.012(6) 0.018(7) 0.018(6) 0.004(5) 0.003(4) 0.000(5)
C27 0.010(4) 0.014(4) 0.017(4) -0.005(3) 0.009(3) -0.001(3)
C28 0.008(5) 0.040(9) 0.013(6) -0.001(6) 0.003(4) 0.001(6)
C29 0.016(6) 0.028(8) 0.025(7) 0.002(6) 0.006(5) 0.004(6)
C30 0.012(6) 0.040(10) 0.025(7) -0.003(7) 0.008(5) -0.006(6)
C31 0.018(6) 0.024(8) 0.022(6) -0.006(6) 0.003(5) 0.000(6)
C32 0.016(6) 0.047(8) 0.036(6) -0.001(6) 0.012(5) -0.012(6)
C33 0.010(5) 0.028(6) 0.018(5) -0.008(5) -0.006(4) 0.007(5)
C34 0.016(6) 0.024(7) 0.019(6) 0.009(6) 0.004(5) -0.003(5)
C35 0.004(5) 0.016(7) 0.021(6) -0.004(5) 0.001(4) 0.000(5)
C36 0.008(6) 0.042(10) 0.021(6) -0.003(6) -0.003(4) -0.004(6)
C37 0.024(7) 0.046(10) 0.043(9) -0.010(8) -0.001(6) 0.016(7)
C38 0.015(6) 0.037(10) 0.054(9) -0.023(8) 0.006(6) -0.013(7)
C39 0.025(7) 0.042(10) 0.031(7) -0.011(7) 0.002(6) -0.015(7)
C40 0.026(7) 0.025(8) 0.025(6) 0.002(6) 0.004(5) 0.002(6)
C41 0.022(7) 0.019(7) 0.023(6) 0.001(6) -0.002(5) 0.015(6)
C42 0.008(6) 0.033(9) 0.030(7) -0.008(6) 0.006(5) -0.004(6)
C43 0.016(6) 0.022(8) 0.018(6) 0.012(6) -0.002(5) 0.002(6)
C44 0.012(5) 0.014(7) 0.017(6) 0.000(5) -0.005(4) 0.003(5)
C45 0.012(6) 0.014(7) 0.026(6) 0.000(6) 0.000(5) -0.001(5)
C46 0.013(6) 0.041(10) 0.022(6) 0.000(6) 0.000(5) -0.005(6)
C47 0.030(8) 0.013(7) 0.034(7) -0.004(6) 0.016(6) -0.011(6)
C48 0.012(6) 0.037(9) 0.046(8) 0.000(7) -0.007(5) 0.011(6)
C49 0.022(7) 0.036(9) 0.043(8) 0.006(7) 0.009(6) -0.011(7)
C50 0.008(5) 0.022(6) 0.016(5) 0.006(5) 0.007(4) -0.001(4)
C51 0.006(5) 0.024(6) 0.029(6) -0.003(5) 0.001(4) 0.000(5)
C52 0.015(6) 0.016(7) 0.027(7) 0.000(6) 0.014(5) -0.001(5)
C53 0.022(7) 0.029(8) 0.031(7) 0.007(7) -0.003(5) -0.005(6)
C54 0.023(7) 0.039(10) 0.048(9) -0.024(8) 0.003(6) 0.000(7)
C55 0.019(5) 0.025(7) 0.058(7) 0.001(6) -0.002(5) 0.009(5)
C56 0.016(6) 0.011(7) 0.044(8) 0.003(6) -0.007(5) -0.001(5)
C57 0.020(7) 0.022(8) 0.039(7) -0.002(7) 0.019(5) 0.005(6)
C58 0.018(6) 0.013(7) 0.016(6) -0.001(5) -0.004(4) -0.007(5)
C59 0.013(6) 0.015(7) 0.021(6) 0.004(5) -0.003(4) -0.002(5)
C60 0.005(5) 0.018(7) 0.025(6) -0.003(6) 0.002(4) 0.002(5)
C61 0.015(5) 0.021(6) 0.019(5) -0.001(5) 0.003(4) 0.012(5)
C62 0.012(6) 0.024(8) 0.023(6) 0.000(6) -0.001(5) -0.009(6)
C63 0.018(6) 0.021(7) 0.033(7) -0.013(6) -0.003(5) -0.007(6)
C64 0.017(6) 0.023(8) 0.028(7) -0.001(6) 0.004(5) -0.006(6)
C65 0.009(5) 0.035(7) 0.026(6) -0.004(5) -0.005(4) 0.006(5)
C66 0.006(5) 0.040(8) 0.022(6) 0.009(6) 0.007(4) 0.002(6)
C67 0.008(5) 0.028(6) 0.017(5) 0.013(5) 0.006(4) 0.000(5)
C68 0.007(6) 0.031(8) 0.029(6) 0.021(6) -0.003(5) -0.004(5)
C69 0.040(8) 0.025(8) 0.032(7) 0.000(6) 0.012(6) 0.023(7)
C70 0.040(9) 0.082(15) 0.033(8) 0.018(9) 0.015(7) 0.032(10)
C71 0.017(6) 0.052(8) 0.040(7) 0.027(7) 0.006(5) -0.002(6)
C72 0.038(7) 0.036(8) 0.051(7) 0.018(7) -0.007(6) -0.020(6)
C73 0.022(6) 0.017(6) 0.037(6) 0.012(5) -0.011(5) -0.010(5)
C74 0.015(6) 0.021(7) 0.014(5) -0.008(5) 0.002(4) 0.000(5)
C75 0.013(5) 0.012(7) 0.015(5) -0.003(5) 0.004(4) 0.000(5)
C76 0.025(7) 0.016(7) 0.013(6) 0.000(5) -0.001(5) -0.010(6)
C77 0.011(6) 0.014(7) 0.016(6) -0.003(5) 0.003(4) 0.008(5)
C78 0.013(4) 0.021(5) 0.020(4) -0.002(4) 0.004(3) 0.004(4)
C79 0.023(6) 0.022(6) 0.022(5) 0.009(5) -0.003(5) 0.012(5)
C80 0.030(7) 0.021(8) 0.008(5) 0.004(6) 0.001(5) -0.013(6)
C82 0.006(5) 0.023(6) 0.019(5) 0.002(5) 0.005(4) 0.006(4)
C81 0.014(6) 0.019(7) 0.035(7) 0.001(6) 0.008(5) 0.003(5)
C83 0.006(5) 0.051(10) 0.021(6) 0.007(6) 0.000(4) 0.000(6)
C84 0.014(4) 0.017(5) 0.015(4) 0.003(4) -0.005(3) 0.003(4)
C85 0.014(6) 0.025(8) 0.025(6) -0.006(6) 0.000(5) 0.006(5)
C86 0.007(6) 0.037(10) 0.043(8) -0.013(7) -0.005(5) 0.000(6)
C87 0.020(6) 0.034(9) 0.022(6) -0.017(6) -0.006(5) 0.011(6)
C88 0.034(8) 0.050(11) 0.020(7) 0.001(7) -0.007(5) 0.005(8)
C89 0.030(7) 0.032(8) 0.023(7) 0.003(6) -0.004(5) 0.001(7)
C90 0.020(6) 0.018(7) 0.023(6) -0.005(5) -0.004(5) -0.007(6)
C91 0.015(4) 0.021(5) 0.021(4) -0.001(4) 0.001(4) 0.006(4)
C92 0.012(4) 0.014(5) 0.016(4) 0.000(4) 0.007(3) 0.004(4)
C93 0.015(6) 0.010(6) 0.017(6) 0.003(5) 0.007(5) -0.005(5)
C94 0.008(6) 0.022(8) 0.033(7) -0.002(6) 0.005(5) -0.001(5)
C95 0.023(7) 0.021(8) 0.019(6) -0.001(6) 0.008(5) 0.014(6)
C96 0.018(6) 0.029(8) 0.018(6) 0.000(6) 0.004(5) 0.004(6)
C97 0.018(6) 0.051(10) 0.021(6) -0.002(7) 0.002(5) -0.011(7)
C98 0.027(7) 0.016(7) 0.047(8) -0.015(7) 0.000(6) -0.001(6)
C99 0.019(6) 0.041(9) 0.027(7) 0.001(7) -0.001(5) 0.001(6)
C100 0.019(7) 0.041(10) 0.050(9) 0.016(8) 0.010(6) -0.002(7)
O25 0.183(19) 0.072(13) 0.064(10) 0.004(9) 0.031(11) 0.031(13)
C101 0.12(2) 0.077(19) 0.097(18) -0.017(16) 0.031(16) -0.005(17)
O26 0.038(6) 0.045(8) 0.045(6) 0.002(6) 0.004(4) 0.005(5)
C102 0.061(10) 0.035(10) 0.040(8) -0.011(8) 0.005(7) -0.004(8)

loop_
_atom_type_symbol
_atom_type_description
_atom_type_scat_dispersion_real
_atom_type_scat_dispersion_imag
_atom_type_scat_source
C C 0.0181 0.0091 'International Tables Vol C Tables 4.2.6.8 and 6.1.1.4'
H H 0.0000 0.0000 'International Tables Vol C Tables 4.2.6.8 and 6.1.1.4'
N N 0.0311 0.0180 'International Tables Vol C Tables 4.2.6.8 and 6.1.1.4'
O O 0.0492 0.0322 'International Tables Vol C Tables 4.2.6.8 and 6.1.1.4'
Na Na 0.1353 0.1239 'International Tables Vol C Tables 4.2.6.8 and 6.1.1.4'
Mn Mn -0.5299 2.8052 'International Tables Vol C Tables 4.2.6.8 and 6.1.1.4'
Br Br -0.6763 1.2805 'International Tables Vol C Tables 4.2.6.8 and 6.1.1.4'

loop_
_geom_angle_atom_site_label_1
_geom_angle_atom_site_label_2
_geom_angle_atom_site_label_3
_geom_angle
O1 Mn1 O11 95.2(3)
O1 Mn1 O2 167.0(4)
O11 Mn1 O2 91.4(3)
O1 Mn1 N1 84.9(4)
O11 Mn1 N1 170.4(4)
O2 Mn1 N1 90.4(4)
O1 Mn1 N16 94.9(5)
O11 Mn1 N16 80.9(5)
O2 Mn1 N16 97.2(5)
N1 Mn1 N16 89.5(5)
O1 Mn1 O23 84.1(3)
O11 Mn1 O23 76.6(3)
O2 Mn1 O23 86.6(3)
N1 Mn1 O23 112.9(4)
N16 Mn1 O23 157.3(4)
O1 Mn1 Br1 100.3(3)
O11 Mn1 Br1 84.1(3)
O2 Mn1 Br1 91.5(3)
N1 Mn1 Br1 86.5(3)
N16 Mn1 Br1 6.5(4)
O23 Mn1 Br1 160.5(3)
O1 Mn1 Mn3 92.2(3)
O11 Mn1 Mn3 33.3(2)
O2 Mn1 Mn3 99.5(3)
N1 Mn1 Mn3 137.1(3)
N16 Mn1 Mn3 48.0(4)
O23 Mn1 Mn3 109.3(2)
Br1 Mn1 Mn3 51.92(13)
O1 Mn1 Mn2 85.7(2)
O11 Mn1 Mn2 29.8(3)
O2 Mn1 Mn2 94.7(2)
N1 Mn1 Mn2 159.2(3)
N16 Mn1 Mn2 109.8(4)
O23 Mn1 Mn2 47.5(2)
Br1 Mn1 Mn2 113.51(14)
Mn3 Mn1 Mn2 61.78(6)
O1 Mn1 Na1 146.1(3)
O11 Mn1 Na1 51.4(2)
O2 Mn1 Na1 40.3(3)
N1 Mn1 Na1 129.0(3)
N16 Mn1 Na1 86.1(4)
O23 Mn1 Na1 82.4(2)
Br1 Mn1 Na1 83.68(14)
Mn3 Mn1 Na1 63.64(10)
Mn2 Mn1 Na1 62.38(8)
O1 Mn1 Mn4 29.9(3)
O11 Mn1 Mn4 66.0(2)
O2 Mn1 Mn4 156.8(3)
N1 Mn1 Mn4 112.8(3)
N16 Mn1 Mn4 84.7(3)
O23 Mn1 Mn4 83.3(2)
Br1 Mn1 Mn4 91.11(14)
Mn3 Mn1 Mn4 64.73(6)
Mn2 Mn1 Mn4 63.30(5)
Na1 Mn1 Mn4 117.32(10)
O4 Mn2 O11 95.3(3)
O4 Mn2 O5 174.0(4)
O11 Mn2 O5 90.2(3)
O4 Mn2 N2 83.3(4)
O11 Mn2 N2 171.3(4)
O5 Mn2 N2 91.6(3)
O4 Mn2 O10 89.4(4)
O11 Mn2 O10 78.5(3)
O5 Mn2 O10 89.3(4)
N2 Mn2 O10 110.0(4)
O4 Mn2 O23 91.6(4)
O11 Mn2 O23 78.0(3)
O5 Mn2 O23 91.9(3)
N2 Mn2 O23 93.4(4)
O10 Mn2 O23 156.5(3)
O4 Mn2 Mn1 89.5(3)
O11 Mn2 Mn1 29.6(3)
O5 Mn2 Mn1 96.5(2)
N2 Mn2 Mn1 141.7(3)
O10 Mn2 Mn1 107.4(2)
O23 Mn2 Mn1 49.1(2)
O4 Mn2 Mn3 88.2(3)
O11 Mn2 Mn3 29.1(3)
O5 Mn2 Mn3 95.5(3)
N2 Mn2 Mn3 158.6(3)
O10 Mn2 Mn3 50.1(2)
O23 Mn2 Mn3 106.4(2)
Mn1 Mn2 Mn3 57.32(6)
O4 Mn2 Na1 146.1(3)
O11 Mn2 Na1 50.8(2)
O5 Mn2 Na1 39.5(2)
N2 Mn2 Na1 130.2(3)
O10 Mn2 Na1 83.4(2)
O23 Mn2 Na1 82.6(2)
Mn1 Mn2 Na1 61.61(8)
Mn3 Mn2 Na1 61.97(9)
O4 Mn2 Mn4 29.6(3)
O11 Mn2 Mn4 65.7(2)
O5 Mn2 Mn4 155.9(2)
N2 Mn2 Mn4 112.3(3)
O10 Mn2 Mn4 85.3(2)
O23 Mn2 Mn4 84.00(18)
Mn1 Mn2 Mn4 63.10(5)
Mn3 Mn2 Mn4 63.34(5)
Na1 Mn2 Mn4 116.50(9)
O7 Mn3 O11 93.8(4)
O7 Mn3 O8 173.2(4)
O11 Mn3 O8 90.8(4)
O7 Mn3 N3 84.7(4)
O11 Mn3 N3 173.5(4)
O8 Mn3 N3 90.1(4)
O7 Mn3 N16 91.4(5)
O11 Mn3 N16 82.8(5)
O8 Mn3 N16 94.1(5)
N3 Mn3 N16 103.6(5)
O7 Mn3 O10 87.4(3)
O11 Mn3 O10 74.3(3)
O8 Mn3 O10 89.1(3)
N3 Mn3 O10 99.3(4)
N16 Mn3 O10 156.9(5)
O7 Mn3 Br1 97.4(3)
O11 Mn3 Br1 89.9(3)
O8 Mn3 Br1 87.6(3)
N3 Mn3 Br1 96.6(3)
N16 Mn3 Br1 9.7(4)
O10 Mn3 Br1 163.8(3)
O7 Mn3 Mn1 89.2(3)
O11 Mn3 Mn1 33.1(2)
O8 Mn3 Mn1 97.4(3)
N3 Mn3 Mn1 152.9(3)
N16 Mn3 Mn1 50.1(5)
O10 Mn3 Mn1 106.8(2)
Br1 Mn3 Mn1 58.10(13)
O7 Mn3 Mn2 86.1(3)
O11 Mn3 Mn2 29.1(2)
O8 Mn3 Mn2 95.5(3)
N3 Mn3 Mn2 144.4(3)
N16 Mn3 Mn2 111.0(5)
O10 Mn3 Mn2 45.9(2)
Br1 Mn3 Mn2 118.78(15)
Mn1 Mn3 Mn2 60.89(6)
O7 Mn3 Na1 144.3(3)
O11 Mn3 Na1 50.6(2)
O8 Mn3 Na1 40.2(3)
N3 Mn3 Na1 130.3(3)
N16 Mn3 Na1 86.6(4)
O10 Mn3 Na1 81.1(2)
Br1 Mn3 Na1 86.10(15)
Mn1 Mn3 Na1 62.63(9)
Mn2 Mn3 Na1 61.78(9)
O7 Mn3 Mn4 28.7(3)
O11 Mn3 Mn4 65.3(2)
O8 Mn3 Mn4 156.0(3)
N3 Mn3 Mn4 113.4(3)
N16 Mn3 Mn4 85.2(4)
O10 Mn3 Mn4 82.7(2)
Br1 Mn3 Mn4 94.04(13)
Mn1 Mn3 Mn4 63.92(6)
Mn2 Mn3 Mn4 62.77(5)
Na1 Mn3 Mn4 115.87(11)
N4 Mn4 O7 92.9(4)
N4 Mn4 O4 173.4(4)
O7 Mn4 O4 90.0(3)
N4 Mn4 O1 95.8(4)
O7 Mn4 O1 92.9(3)
O4 Mn4 O1 89.9(3)
N4 Mn4 O1W 88.6(4)
O7 Mn4 O1W 87.3(4)
O4 Mn4 O1W 85.6(3)
O1 Mn4 O1W 175.5(3)
N4 Mn4 O2W 91.0(4)
O7 Mn4 O2W 175.2(3)
O4 Mn4 O2W 86.4(3)
O1 Mn4 O2W 83.9(3)
O1W Mn4 O2W 95.5(4)
N4 Mn4 Mn1 110.6(4)
O7 Mn4 Mn1 72.9(2)
O4 Mn4 Mn1 75.9(2)
O1 Mn4 Mn1 24.7(2)
O1W Mn4 Mn1 152.6(3)
O2W Mn4 Mn1 103.1(3)
N4 Mn4 Mn2 161.5(4)
O7 Mn4 Mn2 73.8(2)
O4 Mn4 Mn2 24.8(2)
O1 Mn4 Mn2 72.51(19)
O1W Mn4 Mn2 103.3(2)
O2W Mn4 Mn2 101.7(2)
Mn1 Mn4 Mn2 53.60(5)
N4 Mn4 Mn3 109.7(4)
O7 Mn4 Mn3 24.2(2)
O4 Mn4 Mn3 75.0(2)
O1 Mn4 Mn3 74.3(2)
O1W Mn4 Mn3 104.7(3)
O2W Mn4 Mn3 151.1(2)
Mn1 Mn4 Mn3 51.35(5)
Mn2 Mn4 Mn3 53.89(5)
O12 Mn5 O13 171.0(4)
O12 Mn5 O22 93.8(4)
O13 Mn5 O22 91.5(3)
O12 Mn5 N7 84.1(4)
O13 Mn5 N7 90.4(4)
O22 Mn5 N7 177.2(4)
O12 Mn5 N10 96.3(4)
O13 Mn5 N10 91.7(4)
O22 Mn5 N10 82.7(4)
N7 Mn5 N10 99.3(4)
O12 Mn5 O24 84.5(3)
O13 Mn5 O24 90.0(3)
O22 Mn5 O24 73.2(3)
N7 Mn5 O24 104.7(3)
N10 Mn5 O24 155.9(4)
O12 Mn5 Mn6 90.7(3)
O13 Mn5 Mn6 97.8(3)
O22 Mn5 Mn6 34.4(2)
N7 Mn5 Mn6 147.2(3)
N10 Mn5 Mn6 48.9(3)
O24 Mn5 Mn6 107.0(2)
O12 Mn5 Mn7 84.2(3)
O13 Mn5 Mn7 97.1(3)
O22 Mn5 Mn7 28.7(2)
N7 Mn5 Mn7 148.8(3)
N10 Mn5 Mn7 110.6(3)
O24 Mn5 Mn7 45.4(2)
Mn6 Mn5 Mn7 61.64(6)
O12 Mn5 Na2 143.9(3)
O13 Mn5 Na2 41.0(3)
O22 Mn5 Na2 50.5(2)
N7 Mn5 Na2 131.4(3)
N10 Mn5 Na2 85.1(3)
O24 Mn5 Na2 80.4(2)
Mn6 Mn5 Na2 63.29(10)
Mn7 Mn5 Na2 62.00(8)
O12 Mn5 Mn8 28.2(3)
O13 Mn5 Mn8 157.7(3)
O22 Mn5 Mn8 66.2(2)
N7 Mn5 Mn8 111.9(3)
N10 Mn5 Mn8 86.9(3)
O24 Mn5 Mn8 82.6(2)
Mn6 Mn5 Mn8 64.79(6)
Mn7 Mn5 Mn8 62.90(5)
Na2 Mn5 Mn8 116.70(10)
O16 Mn6 O22 90.2(3)
O16 Mn6 O15 170.3(4)
O22 Mn6 O15 94.5(3)
O16 Mn6 N8 90.2(4)
O22 Mn6 N8 177.0(4)
O15 Mn6 N8 85.6(4)
O16 Mn6 N10 95.6(4)
O22 Mn6 N10 82.7(4)
O15 Mn6 N10 93.4(4)
N8 Mn6 N10 94.4(4)
O16 Mn6 O21 87.1(3)
O22 Mn6 O21 75.2(3)
O15 Mn6 O21 85.9(3)
N8 Mn6 O21 107.8(4)
N10 Mn6 O21 157.7(4)
O16 Mn6 Mn5 99.1(3)
O22 Mn6 Mn5 34.9(2)
O15 Mn6 Mn5 89.6(3)
N8 Mn6 Mn5 142.2(3)
N10 Mn6 Mn5 48.5(3)
O21 Mn6 Mn5 109.2(2)
O16 Mn6 Mn7 94.0(2)
O22 Mn6 Mn7 28.6(3)
O15 Mn6 Mn7 86.1(2)
N8 Mn6 Mn7 154.2(3)
N10 Mn6 Mn7 110.5(3)
O21 Mn6 Mn7 47.2(2)
Mn5 Mn6 Mn7 61.99(6)
O16 Mn6 Na2 39.8(3)
O22 Mn6 Na2 50.7(2)
O15 Mn6 Na2 145.2(3)
N8 Mn6 Na2 129.3(3)
N10 Mn6 Na2 85.2(3)
O21 Mn6 Na2 82.8(2)
Mn5 Mn6 Na2 63.69(10)
Mn7 Mn6 Na2 62.23(8)
O16 Mn6 Mn8 155.8(3)
O22 Mn6 Mn8 66.1(2)
O15 Mn6 Mn8 28.6(3)
N8 Mn6 Mn8 113.7(3)
N10 Mn6 Mn8 86.5(3)
O21 Mn6 Mn8 82.2(2)
Mn5 Mn6 Mn8 64.59(6)
Mn7 Mn6 Mn8 62.93(5)
Na2 Mn6 Mn8 116.86(10)
O18 Mn7 O22 95.3(3)
O18 Mn7 O19 174.1(3)
O22 Mn7 O19 90.6(3)
O18 Mn7 N9 83.8(3)
O22 Mn7 N9 177.6(4)
O19 Mn7 N9 90.3(3)
O18 Mn7 O24 92.4(4)
O22 Mn7 O24 79.3(4)
O19 Mn7 O24 89.0(4)
N9 Mn7 O24 103.0(4)
O18 Mn7 O21 88.1(4)
O22 Mn7 O21 78.3(4)
O19 Mn7 O21 92.8(4)
N9 Mn7 O21 99.4(4)
O24 Mn7 O21 157.5(3)
O18 Mn7 Mn6 87.7(2)
O22 Mn7 Mn6 28.8(3)
O19 Mn7 Mn6 97.3(2)
N9 Mn7 Mn6 148.7(3)
O24 Mn7 Mn6 107.4(2)
O21 Mn7 Mn6 50.2(2)
O18 Mn7 Mn5 88.9(3)
O22 Mn7 Mn5 29.2(3)
O19 Mn7 Mn5 96.5(3)
N9 Mn7 Mn5 152.8(3)
O24 Mn7 Mn5 51.1(2)
O21 Mn7 Mn5 106.5(2)
Mn6 Mn7 Mn5 56.36(6)
O18 Mn7 Na2 145.4(2)
O22 Mn7 Na2 50.1(2)
O19 Mn7 Na2 40.5(2)
N9 Mn7 Na2 130.6(3)
O24 Mn7 Na2 83.0(2)
O21 Mn7 Na2 83.9(2)
Mn6 Mn7 Na2 61.56(8)
Mn5 Mn7 Na2 61.70(9)
O18 Mn7 Mn8 28.9(2)
O22 Mn7 Mn8 66.5(2)
O19 Mn7 Mn8 157.0(3)
N9 Mn7 Mn8 112.7(3)
O24 Mn7 Mn8 85.7(2)
O21 Mn7 Mn8 83.96(19)
Mn6 Mn7 Mn8 63.29(5)
Mn5 Mn7 Mn8 63.09(5)
Na2 Mn7 Mn8 116.60(9)
N13 Mn8 O12 92.0(4)
N13 Mn8 O15 100.1(4)
O12 Mn8 O15 91.2(3)
N13 Mn8 O18 170.1(4)
O12 Mn8 O18 89.4(3)
O15 Mn8 O18 89.6(3)
N13 Mn8 O3W 90.3(4)
O12 Mn8 O3W 172.9(3)
O15 Mn8 O3W 81.7(3)
O18 Mn8 O3W 89.5(3)
N13 Mn8 O4W 87.6(4)
O12 Mn8 O4W 89.5(4)
O15 Mn8 O4W 172.3(3)
O18 Mn8 O4W 82.7(3)
O3W Mn8 O4W 97.3(4)
N13 Mn8 Mn7 162.6(3)
O12 Mn8 Mn7 72.2(2)
O15 Mn8 Mn7 73.8(2)
O18 Mn8 Mn7 24.1(2)
O3W Mn8 Mn7 104.6(2)
O4W Mn8 Mn7 99.2(2)
N13 Mn8 Mn5 108.8(3)
O12 Mn8 Mn5 23.7(2)
O15 Mn8 Mn5 72.2(2)
O18 Mn8 Mn5 75.7(2)
O3W Mn8 Mn5 149.8(2)
O4W Mn8 Mn5 106.5(3)
Mn7 Mn8 Mn5 54.01(5)
N13 Mn8 Mn6 115.4(4)
O12 Mn8 Mn6 72.6(2)
O15 Mn8 Mn6 24.3(2)
O18 Mn8 Mn6 74.4(2)
O3W Mn8 Mn6 100.4(2)
O4W Mn8 Mn6 150.7(2)
Mn7 Mn8 Mn6 53.78(5)
Mn5 Mn8 Mn6 50.62(5)
Mn3 Br1 Mn1 69.98(13)
N17 N16 Mn3 134.3(16)
N17 N16 Mn1 110.0(15)
Mn3 N16 Mn1 81.9(5)
N16 N17 N18 169.3(19)
O5 Na1 O2 100.9(3)
O5 Na1 O8 101.0(3)
O2 Na1 O8 102.3(3)
O5 Na1 O9 143.6(4)
O2 Na1 O9 114.8(3)
O8 Na1 O9 65.8(3)
O5 Na1 O6 65.3(3)
O2 Na1 O6 144.1(4)
O8 Na1 O6 112.6(4)
O9 Na1 O6 87.9(3)
O5 Na1 O3 109.7(4)
O2 Na1 O3 64.3(3)
O8 Na1 O3 148.1(3)
O9 Na1 O3 92.6(3)
O6 Na1 O3 88.3(3)
O5 Na1 O11 63.3(2)
O2 Na1 O11 63.4(3)
O8 Na1 O11 63.4(3)
O9 Na1 O11 126.6(3)
O6 Na1 O11 125.8(3)
O3 Na1 O11 124.0(3)
O5 Na1 Mn1 83.5(2)
O2 Na1 Mn1 30.99(19)
O8 Na1 Mn1 80.8(2)
O9 Na1 Mn1 124.3(2)
O6 Na1 Mn1 147.5(3)
O3 Na1 Mn1 94.3(2)
O11 Na1 Mn1 32.53(17)
O5 Na1 Mn2 30.89(18)
O2 Na1 Mn2 81.1(2)
O8 Na1 Mn2 82.4(2)
O9 Na1 Mn2 146.4(3)
O6 Na1 Mn2 95.1(2)
O3 Na1 Mn2 120.8(3)
O11 Na1 Mn2 32.42(16)
Mn1 Na1 Mn2 56.01(8)
O5 Na1 Mn3 82.7(2)
O2 Na1 Mn3 81.6(2)
O8 Na1 Mn3 31.1(2)
O9 Na1 Mn3 95.3(2)
O6 Na1 Mn3 125.8(3)
O3 Na1 Mn3 145.1(2)
O11 Na1 Mn3 32.36(19)
Mn1 Na1 Mn3 53.74(7)
Mn2 Na1 Mn3 56.25(8)
O16 Na2 O19 100.6(3)
O16 Na2 O13 100.5(3)
O19 Na2 O13 102.4(3)
O16 Na2 O14 117.8(3)
O19 Na2 O14 140.8(4)
O13 Na2 O14 64.6(3)
O16 Na2 O17 65.7(3)
O19 Na2 O17 115.0(4)
O13 Na2 O17 141.6(3)
O14 Na2 O17 89.5(3)
O16 Na2 O20 138.5(4)
O19 Na2 O20 65.1(3)
O13 Na2 O20 120.3(4)
O14 Na2 O20 88.9(3)
O17 Na2 O20 84.7(3)
O16 Na2 O22 62.8(3)
O19 Na2 O22 62.7(2)
O13 Na2 O22 63.9(3)
O14 Na2 O22 127.3(3)
O17 Na2 O22 126.4(3)
O20 Na2 O22 126.8(3)
O16 Na2 Mn6 30.58(19)
O19 Na2 Mn6 83.5(2)
O13 Na2 Mn6 79.7(2)
O14 Na2 Mn6 126.0(2)
O17 Na2 Mn6 95.9(2)
O20 Na2 Mn6 145.1(3)
O22 Na2 Mn6 32.46(19)
O16 Na2 Mn5 80.5(2)
O19 Na2 Mn5 82.9(2)
O13 Na2 Mn5 31.2(2)
O14 Na2 Mn5 95.1(2)
O17 Na2 Mn5 143.7(2)
O20 Na2 Mn5 131.3(3)
O22 Na2 Mn5 32.7(2)
Mn6 Na2 Mn5 53.02(7)
O16 Na2 Mn7 80.8(2)
O19 Na2 Mn7 30.78(17)
O13 Na2 Mn7 83.1(2)
O14 Na2 Mn7 144.5(3)
O17 Na2 Mn7 126.0(3)
O20 Na2 Mn7 95.5(2)
O22 Na2 Mn7 31.93(16)
Mn6 Na2 Mn7 56.21(8)
Mn5 Na2 Mn7 56.31(8)
C2 O1 Mn1 113.9(7)
C2 O1 Mn4 119.1(6)
Mn1 O1 Mn4 125.4(4)
C11 O2 Mn1 129.3(7)
C11 O2 Na1 121.7(7)
Mn1 O2 Na1 108.7(4)
C12 O3 C16 114.9(10)
C12 O3 Na1 116.7(7)
C16 O3 Na1 127.4(8)
C18 O4 Mn2 114.2(6)
C18 O4 Mn4 120.2(6)
Mn2 O4 Mn4 125.6(4)
C27 O5 Mn2 127.8(7)
C27 O5 Na1 122.6(6)
Mn2 O5 Na1 109.6(3)
C28 O6 C32 115.3(9)
C28 O6 Na1 117.2(6)
C32 O6 Na1 127.3(7)
C34 O7 Mn3 112.0(7)
C34 O7 Mn4 117.8(6)
Mn3 O7 Mn4 127.1(5)
C43 O8 Mn3 128.6(8)
C43 O8 Na1 119.9(7)
Mn3 O8 Na1 108.7(4)
C44 O9 C48 115.8(10)
C44 O9 Na1 120.9(7)
C48 O9 Na1 122.6(9)
C49 O10 Mn2 124.3(8)
C49 O10 Mn3 115.0(8)
Mn2 O10 Mn3 84.0(3)
C49 O10 H10O 110.4
Mn2 O10 H10O 110.1
Mn3 O10 H10O 110.2
Mn1 O11 Mn2 120.6(5)
Mn1 O11 Mn3 113.6(4)
Mn2 O11 Mn3 121.8(4)
Mn1 O11 Na1 96.1(3)
Mn2 O11 Na1 96.8(3)
Mn3 O11 Na1 97.0(3)
C51 O12 Mn5 113.7(7)
C51 O12 Mn8 118.1(6)
Mn5 O12 Mn8 128.1(5)
C60 O13 Mn5 130.2(7)
C60 O13 Na2 121.5(7)
Mn5 O13 Na2 107.8(4)
C61 O14 C65 114.4(10)
C61 O14 Na2 122.1(7)
C65 O14 Na2 123.4(8)
C67 O15 Mn6 111.5(6)
C67 O15 Mn8 114.2(6)
Mn6 O15 Mn8 127.1(4)
C76 O16 Mn6 130.8(7)
C76 O16 Na2 117.6(7)
Mn6 O16 Na2 109.6(4)
C77 O17 C81 116.6(9)
C77 O17 Na2 115.2(6)
C81 O17 Na2 128.2(7)
C83 O18 Mn7 113.9(6)
C83 O18 Mn8 116.7(6)
Mn7 O18 Mn8 127.0(4)
C92 O19 Mn7 130.5(7)
C92 O19 Na2 120.3(6)
Mn7 O19 Na2 108.8(3)
C93 O20 C97 116.2(8)
C93 O20 Na2 117.5(6)
C97 O20 Na2 126.3(7)
C98 O21 Mn7 119.2(8)
C98 O21 Mn6 119.9(8)
Mn7 O21 Mn6 82.7(3)
C98 O21 H21O 111.1
Mn7 O21 H21O 110.6
Mn6 O21 H21O 110.5
Mn7 O22 Mn6 122.5(5)
Mn7 O22 Mn5 122.1(5)
Mn6 O22 Mn5 110.7(4)
Mn7 O22 Na2 98.0(3)
Mn6 O22 Na2 96.8(3)
Mn5 O22 Na2 96.8(3)
C99 O23 Mn2 117.0(7)
C99 O23 Mn1 123.1(7)
Mn2 O23 Mn1 83.4(3)
C99 O23 H23O 110.0
Mn2 O23 H23O 110.4
Mn1 O23 H23O 110.3
C100 O24 Mn7 122.4(8)
C100 O24 Mn5 119.1(8)
Mn7 O24 Mn5 83.5(3)
C100 O24 H24O 109.7
Mn7 O24 H24O 109.8
Mn5 O24 H24O 109.8
C9 N1 C1 122.2(10)
C9 N1 Mn1 128.5(8)
C1 N1 Mn1 107.9(7)
C25 N2 C17 120.9(10)
C25 N2 Mn2 126.9(8)
C17 N2 Mn2 111.8(7)
C41 N3 C33 124.0(11)
C41 N3 Mn3 127.1(8)
C33 N3 Mn3 108.8(7)
N5 N4 Mn4 135.7(11)
N4 N5 N6 176.2(14)
C58 N7 C50 120.0(11)
C58 N7 Mn5 128.7(8)
C50 N7 Mn5 111.0(8)
C74 N8 C66 122.7(10)
C74 N8 Mn6 127.6(8)
C66 N8 Mn6 109.7(7)
C90 N9 C82 123.9(10)
C90 N9 Mn7 125.3(8)
C82 N9 Mn7 110.6(6)
N11 N10 Mn5 126.3(11)
N11 N10 Mn6 121.6(11)
Mn5 N10 Mn6 82.6(4)
N10 N11 N12 173.2(16)
N14 N13 Mn8 129.1(10)
N15 N14 N13 177.1(14)
C3 C1 C2 115.7(10)
C3 C1 N1 116.6(10)
C2 C1 N1 102.6(8)
C3 C1 H1 107.1
C2 C1 H1 107.1
N1 C1 H1 107.1
O1 C2 C1 109.2(9)
O1 C2 H2A 109.8
C1 C2 H2A 109.8
O1 C2 H2B 109.8
C1 C2 H2B 109.8
H2A C2 H2B 108.3
C4 C3 C8 119.4(11)
C4 C3 C1 124.2(11)
C8 C3 C1 116.3(12)
C3 C4 C5 121.8(12)
C3 C4 H4 119.1
C5 C4 H4 119.1
C4 C5 C6 119.5(13)
C4 C5 H5 120.3
C6 C5 H5 120.3
C7 C6 C5 121.0(12)
C7 C6 H6 119.5
C5 C6 H6 119.5
C6 C7 C8 120.3(12)
C6 C7 H7 119.9
C8 C7 H7 119.9
C7 C8 C3 117.9(13)
C7 C8 H8 121.0
C3 C8 H8 121.0
N1 C9 C10 123.2(11)
N1 C9 H9 118.4
C10 C9 H9 118.4
C11 C10 C15 121.0(11)
C11 C10 C9 122.1(11)
C15 C10 C9 116.9(11)
O2 C11 C10 124.6(10)
O2 C11 C12 116.7(10)
C10 C11 C12 118.5(11)
C13 C12 O3 128.3(10)
C13 C12 C11 118.9(11)
O3 C12 C11 112.7(11)
C12 C13 C14 122.8(11)
C12 C13 H13 118.6
C14 C13 H13 118.6
C13 C14 C15 119.5(13)
C13 C14 H14 120.2
C15 C14 H14 120.2
C10 C15 C14 119.1(12)
C10 C15 H15 120.4
C14 C15 H15 120.4
O3 C16 H16A 109.5
O3 C16 H16B 109.5
H16A C16 H16B 109.5
O3 C16 H16C 109.5
H16A C16 H16C 109.5
H16B C16 H16C 109.5
N2 C17 C18 104.9(10)
N2 C17 C19 116.7(8)
C18 C17 C19 113.6(10)
N2 C17 H17 107.0
C18 C17 H17 107.0
C19 C17 H17 107.0
O4 C18 C17 107.6(9)
O4 C18 H18A 110.2
C17 C18 H18A 110.2
O4 C18 H18B 110.2
C17 C18 H18B 110.2
H18A C18 H18B 108.5
C20 C19 C24 118.3(11)
C20 C19 C17 120.9(11)
C24 C19 C17 120.7(11)
C21 C20 C19 123.6(12)
C21 C20 H20 118.2
C19 C20 H20 118.2
C20 C21 C22 117.8(14)
C20 C21 H21 121.1
C22 C21 H21 121.1
C23 C22 C21 120.0(13)
C23 C22 H22 120.0
C21 C22 H22 120.0
C22 C23 C24 120.5(14)
C22 C23 H23 119.7
C24 C23 H23 119.7
C19 C24 C23 119.5(13)
C19 C24 H24 120.2
C23 C24 H24 120.2
N2 C25 C26 124.3(11)
N2 C25 H25 117.8
C26 C25 H25 117.8
C27 C26 C31 121.7(11)
C27 C26 C25 122.2(10)
C31 C26 C25 116.1(11)
O5 C27 C26 125.7(10)
O5 C27 C28 115.9(10)
C26 C27 C28 118.4(9)
O6 C28 C29 124.6(11)
O6 C28 C27 115.5(9)
C29 C28 C27 119.8(11)
C28 C29 C30 120.4(11)
C28 C29 H29 119.8
C30 C29 H29 119.8
C31 C30 C29 120.3(11)
C31 C30 H30 119.8
C29 C30 H30 119.8
C30 C31 C26 119.1(12)
C30 C31 H31 120.5
C26 C31 H31 120.5
O6 C32 H32A 109.5
O6 C32 H32B 109.5
H32A C32 H32B 109.5
O6 C32 H32C 109.5
H32A C32 H32C 109.5
H32B C32 H32C 109.5
C34 C33 N3 106.2(10)
C34 C33 C35 113.2(9)
N3 C33 C35 113.1(9)
C34 C33 H33 108.0
N3 C33 H33 108.0
C35 C33 H33 108.0
O7 C34 C33 107.0(8)
O7 C34 H34A 110.3
C33 C34 H34A 110.3
O7 C34 H34B 110.3
C33 C34 H34B 110.3
H34A C34 H34B 108.6
C40 C35 C36 119.5(12)
C40 C35 C33 121.2(11)
C36 C35 C33 119.2(10)
C35 C36 C37 120.2(12)
C35 C36 H36 119.9
C37 C36 H36 119.9
C38 C37 C36 117.1(15)
C38 C37 H37 121.4
C36 C37 H37 121.4
C39 C38 C37 123.5(15)
C39 C38 H38 118.3
C37 C38 H38 118.3
C38 C39 C40 119.5(13)
C38 C39 H39 120.2
C40 C39 H39 120.2
C35 C40 C39 119.9(13)
C35 C40 H40 120.0
C39 C40 H40 120.0
N3 C41 C42 126.8(13)
N3 C41 H41 116.6
C42 C41 H41 116.6
C47 C42 C41 120.1(13)
C47 C42 C43 119.3(11)
C41 C42 C43 120.6(12)
O8 C43 C44 119.0(12)
O8 C43 C42 122.5(10)
C44 C43 C42 118.4(12)
O9 C44 C45 125.8(10)
O9 C44 C43 114.3(11)
C45 C44 C43 119.8(12)
C46 C45 C44 120.9(11)
C46 C45 H45 119.6
C44 C45 H45 119.6
C47 C46 C45 123.4(14)
C47 C46 H46 118.3
C45 C46 H46 118.3
C46 C47 C42 118.2(13)
C46 C47 H47 120.9
C42 C47 H47 120.9
O9 C48 H48A 109.5
O9 C48 H48B 109.5
H48A C48 H48B 109.5
O9 C48 H48C 109.5
H48A C48 H48C 109.5
H48B C48 H48C 109.5
O10 C49 H49A 109.5
O10 C49 H49B 109.5
H49A C49 H49B 109.5
O10 C49 H49C 109.5
H49A C49 H49C 109.5
H49B C49 H49C 109.5
C52 C50 N7 116.4(10)
C52 C50 C51 115.9(10)
N7 C50 C51 102.4(9)
C52 C50 H50 107.2
N7 C50 H50 107.2
C51 C50 H50 107.2
O12 C51 C50 109.1(9)
O12 C51 H51A 109.9
C50 C51 H51A 109.9
O12 C51 H51B 109.9
C50 C51 H51B 109.9
H51A C51 H51B 108.3
C53 C52 C57 120.2(12)
C53 C52 C50 119.3(12)
C57 C52 C50 120.5(11)
C52 C53 C54 119.5(13)
C52 C53 H53 120.3
C54 C53 H53 120.3
C55 C54 C53 119.7(13)
C55 C54 H54 120.1
C53 C54 H54 120.1
C56 C55 C54 121.6(14)
C56 C55 H55 119.2
C54 C55 H55 119.2
C55 C56 C57 119.8(14)
C55 C56 H56 120.1
C57 C56 H56 120.1
C52 C57 C56 119.1(12)
C52 C57 H57 120.4
C56 C57 H57 120.4
N7 C58 C59 123.6(12)
N7 C58 H58 118.2
C59 C58 H58 118.2
C64 C59 C60 119.6(10)
C64 C59 C58 117.8(11)
C60 C59 C58 122.2(11)
O13 C60 C61 119.8(11)
O13 C60 C59 123.6(10)
C61 C60 C59 116.5(12)
C62 C61 C60 123.2(12)
C62 C61 O14 125.6(10)
C60 C61 O14 111.2(11)
C61 C62 C63 120.1(11)
C61 C62 H62 119.9
C63 C62 H62 119.9
C64 C63 C62 118.6(13)
C64 C63 H63 120.7
C62 C63 H63 120.7
C63 C64 C59 122.0(13)
C63 C64 H64 119.0
C59 C64 H64 119.0
O14 C65 H65A 109.5
O14 C65 H65B 109.5
H65A C65 H65B 109.5
O14 C65 H65C 109.5
H65A C65 H65C 109.5
H65B C65 H65C 109.5
C67 C66 N8 106.4(10)
C67 C66 C68 112.9(10)
N8 C66 C68 113.8(9)
C67 C66 H66 107.8
N8 C66 H66 107.8
C68 C66 H66 107.8
O15 C67 C66 109.2(9)
O15 C67 H67A 109.8
C66 C67 H67A 109.8
O15 C67 H67B 109.8
C66 C67 H67B 109.8
H67A C67 H67B 108.3
C73 C68 C69 119.3(12)
C73 C68 C66 118.5(14)
C69 C68 C66 122.1(13)
C70 C69 C68 120.0(16)
C70 C69 H69 120.0
C68 C69 H69 120.0
C71 C70 C69 123.3(18)
C71 C70 H70 118.4
C69 C70 H70 118.4
C70 C71 C72 118.1(14)
C70 C71 H71 120.9
C72 C71 H71 120.9
C71 C72 C73 121.6(15)
C71 C72 H72 119.2
C73 C72 H72 119.2
C68 C73 C72 117.7(14)
C68 C73 H73 121.2
C72 C73 H73 121.2
N8 C74 C75 125.8(12)
N8 C74 H74 117.1
C75 C74 H74 117.1
C74 C75 C80 120.3(11)
C74 C75 C76 121.2(11)
C80 C75 C76 118.3(10)
O16 C76 C77 119.4(10)
O16 C76 C75 123.4(10)
C77 C76 C75 117.0(11)
C78 C77 O17 123.3(10)
C78 C77 C76 122.9(11)
O17 C77 C76 113.8(10)
C77 C78 C79 119.9(10)
C77 C78 H78 120.1
C79 C78 H78 120.1
C80 C79 C78 117.8(11)
C80 C79 H79 121.1
C78 C79 H79 121.1
C79 C80 C75 123.6(11)
C79 C80 H80 118.2
C75 C80 H80 118.2
N9 C82 C84 116.5(9)
N9 C82 C83 104.9(8)
C84 C82 C83 115.4(10)
N9 C82 H82 106.4
C84 C82 H82 106.4
C83 C82 H82 106.4
O17 C81 H81A 109.5
O17 C81 H81B 109.5
H81A C81 H81B 109.5
O17 C81 H81C 109.5
H81A C81 H81C 109.5
H81B C81 H81C 109.5
O18 C83 C82 107.5(10)
O18 C83 H83A 110.2
C82 C83 H83A 110.2
O18 C83 H83B 110.2
C82 C83 H83B 110.2
H83A C83 H83B 108.5
C85 C84 C89 116.6(12)
C85 C84 C82 123.9(11)
C89 C84 C82 119.5(12)
C84 C85 C86 122.8(12)
C84 C85 H85 118.6
C86 C85 H85 118.6
C85 C86 C87 117.7(14)
C85 C86 H86 121.2
C87 C86 H86 121.2
C88 C87 C86 119.3(13)
C88 C87 H87 120.3
C86 C87 H87 120.3
C87 C88 C89 121.1(14)
C87 C88 H88 119.5
C89 C88 H88 119.5
C88 C89 C84 122.5(15)
C88 C89 H89 118.8
C84 C89 H89 118.8
N9 C90 C91 126.5(11)
N9 C90 H90 116.8
C91 C90 H90 116.8
C96 C91 C92 118.6(11)
C96 C91 C90 119.3(11)
C92 C91 C90 122.1(10)
O19 C92 C91 123.4(10)
O19 C92 C93 118.3(10)
C91 C92 C93 118.3(9)
O20 C93 C94 124.4(10)
O20 C93 C92 114.6(9)
C94 C93 C92 121.0(11)
C93 C94 C95 119.9(11)
C93 C94 H94 120.1
C95 C94 H94 120.1
C96 C95 C94 120.6(11)
C96 C95 H95 119.7
C94 C95 H95 119.7
C95 C96 C91 121.5(12)
C95 C96 H96 119.3
C91 C96 H96 119.3
O20 C97 H97A 109.5
O20 C97 H97B 109.5
H97A C97 H97B 109.5
O20 C97 H97C 109.5
H97A C97 H97C 109.5
H97B C97 H97C 109.5
O21 C98 H98A 109.5
O21 C98 H98B 109.5
H98A C98 H98B 109.5
O21 C98 H98C 109.5
H98A C98 H98C 109.5
H98B C98 H98C 109.5
O23 C99 H99A 109.5
O23 C99 H99B 109.5
H99A C99 H99B 109.5
O23 C99 H99C 109.5
H99A C99 H99C 109.5
H99B C99 H99C 109.5
O24 C100 H10A 109.5
O24 C100 H10B 109.5
H10A C100 H10B 109.5
O24 C100 H10C 109.5
H10A C100 H10C 109.5
H10B C100 H10C 109.5
O25 C101 H10D 109.5
O25 C101 H10E 109.5
H10D C101 H10E 109.5
O25 C101 H10F 109.5
H10D C101 H10F 109.5
H10E C101 H10F 109.5
O26 C102 H10G 109.5
O26 C102 H10H 109.5
H10G C102 H10H 109.5
O26 C102 H10I 109.5
H10G C102 H10I 109.5
H10H C102 H10I 109.5

loop_
_geom_bond_atom_site_label_1
_geom_bond_atom_site_label_2
_geom_bond_distance
Mn1 O1 1.854(8)
Mn1 O11 1.871(8)
Mn1 O2 1.881(7)
Mn1 N1 1.969(11)
Mn1 N16 2.435(19)
Mn1 O23 2.481(9)
Mn1 Br1 2.838(6)
Mn1 Mn3 3.141(3)
Mn1 Mn2 3.260(3)
Mn1 Na1 3.460(4)
Mn1 Mn4 3.612(3)
Mn2 O4 1.867(8)
Mn2 O11 1.882(7)
Mn2 O5 1.899(7)
Mn2 N2 1.957(10)
Mn2 O10 2.373(10)
Mn2 O23 2.420(10)
Mn2 Mn3 3.288(3)
Mn2 Na1 3.484(5)
Mn2 Mn4 3.619(2)
Mn3 O7 1.868(8)
Mn3 O11 1.882(9)
Mn3 O8 1.901(8)
Mn3 N3 1.997(11)
Mn3 N16 2.358(16)
Mn3 O10 2.536(9)
Mn3 Br1 2.632(6)
Mn3 Na1 3.491(5)
Mn3 Mn4 3.637(3)
Mn4 N4 2.127(11)
Mn4 O7 2.190(9)
Mn4 O4 2.199(8)
Mn4 O1 2.207(9)
Mn4 O1W 2.245(11)
Mn4 O2W 2.254(10)
Mn5 O12 1.857(8)
Mn5 O13 1.898(8)
Mn5 O22 1.900(9)
Mn5 N7 1.981(12)
Mn5 N10 2.348(12)
Mn5 O24 2.581(8)
Mn5 Mn6 3.109(3)
Mn5 Mn7 3.297(3)
Mn5 Na2 3.488(5)
Mn5 Mn8 3.633(3)
Mn6 O16 1.877(7)
Mn6 O22 1.879(9)
Mn6 O15 1.880(7)
Mn6 N8 1.990(10)
Mn6 N10 2.364(12)
Mn6 O21 2.544(9)
Mn6 Mn7 3.286(3)
Mn6 Na2 3.476(4)
Mn6 Mn8 3.639(3)
Mn7 O18 1.855(8)
Mn7 O22 1.868(8)
Mn7 O19 1.890(7)
Mn7 N9 2.007(9)
Mn7 O24 2.362(10)
Mn7 O21 2.431(10)
Mn7 Na2 3.498(5)
Mn7 Mn8 3.627(2)
Mn8 N13 2.163(10)
Mn8 O12 2.180(10)
Mn8 O15 2.182(9)
Mn8 O18 2.194(7)
Mn8 O3W 2.243(10)
Mn8 O4W 2.259(10)
N16 N17 1.126(9)
N17 N18 1.173(9)
Na1 O5 2.352(9)
Na1 O2 2.362(9)
Na1 O8 2.381(10)
Na1 O9 2.410(10)
Na1 O6 2.477(8)
Na1 O3 2.513(11)
Na1 O11 2.718(8)
Na2 O16 2.363(9)
Na2 O19 2.398(9)
Na2 O13 2.405(9)
Na2 O14 2.427(10)
Na2 O17 2.451(10)
Na2 O20 2.483(8)
Na2 O22 2.710(8)
O1 C2 1.433(15)
O2 C11 1.342(15)
O3 C12 1.363(15)
O3 C16 1.465(13)
O4 C18 1.438(14)
O5 C27 1.348(12)
O6 C28 1.368(15)
O6 C32 1.431(15)
O7 C34 1.440(16)
O8 C43 1.329(16)
O9 C44 1.340(16)
O9 C48 1.441(14)
O10 C49 1.453(15)
O10 H10O 0.8498
O12 C51 1.441(16)
O13 C60 1.332(16)
O14 C61 1.410(16)
O14 C65 1.483(13)
O15 C67 1.430(13)
O16 C76 1.315(15)
O17 C77 1.383(14)
O17 C81 1.425(13)
O18 C83 1.441(15)
O19 C92 1.337(13)
O20 C93 1.372(15)
O20 C97 1.436(15)
O21 C98 1.394(16)
O21 H21O 0.8501
O23 C99 1.449(16)
O23 H23O 1.0000
O24 C100 1.418(16)
O24 H24O 0.8500
N1 C9 1.294(16)
N1 C1 1.527(13)
N2 C25 1.320(14)
N2 C17 1.476(14)
N3 C41 1.251(16)
N3 C33 1.501(14)
N4 N5 1.138(16)
N5 N6 1.170(16)
N7 C58 1.299(16)
N7 C50 1.512(13)
N8 C74 1.258(15)
N8 C66 1.515(14)
N9 C90 1.289(15)
N9 C82 1.488(14)
N10 N11 1.064(9)
N11 N12 1.186(9)
N13 N14 1.184(16)
N14 N15 1.183(16)
C1 C3 1.491(16)
C1 C2 1.497(17)
C1 H1 1.0000
C2 H2A 0.9900
C2 H2B 0.9900
C3 C4 1.356(19)
C3 C8 1.422(17)
C4 C5 1.367(17)
C4 H4 0.9500
C5 C6 1.389(17)
C5 H5 0.9500
C6 C7 1.34(2)
C6 H6 0.9500
C7 C8 1.420(18)
C7 H7 0.9500
C8 H8 0.9500
C9 C10 1.460(16)
C9 H9 0.9500
C10 C11 1.378(17)
C10 C15 1.400(18)
C11 C12 1.465(15)
C12 C13 1.337(18)
C13 C14 1.380(18)
C13 H13 0.9500
C14 C15 1.408(17)
C14 H14 0.9500
C15 H15 0.9500
C16 H16A 0.9800
C16 H16B 0.9800
C16 H16C 0.9800
C17 C18 1.490(17)
C17 C19 1.531(15)
C17 H17 1.0000
C18 H18A 0.9900
C18 H18B 0.9900
C19 C20 1.359(17)
C19 C24 1.388(19)
C20 C21 1.356(18)
C20 H20 0.9500
C21 C22 1.42(2)
C21 H21 0.9500
C22 C23 1.34(2)
C22 H22 0.9500
C23 C24 1.405(18)
C23 H23 0.9500
C24 H24 0.9500
C25 C26 1.454(16)
C25 H25 0.9500
C26 C27 1.363(17)
C26 C31 1.429(16)
C27 C28 1.427(16)
C28 C29 1.393(15)
C29 C30 1.398(19)
C29 H29 0.9500
C30 C31 1.368(17)
C30 H30 0.9500
C31 H31 0.9500
C32 H32A 0.9800
C32 H32B 0.9800
C32 H32C 0.9800
C33 C34 1.494(18)
C33 C35 1.541(17)
C33 H33 1.0000
C34 H34A 0.9900
C34 H34B 0.9900
C35 C40 1.386(17)
C35 C36 1.388(19)
C36 C37 1.43(2)
C36 H36 0.9500
C37 C38 1.36(2)
C37 H37 0.9500
C38 C39 1.35(2)
C38 H38 0.9500
C39 C40 1.39(2)
C39 H39 0.9500
C40 H40 0.9500
C41 C42 1.451(17)
C41 H41 0.9500
C42 C47 1.421(19)
C42 C43 1.45(2)
C43 C44 1.403(16)
C44 C45 1.372(18)
C45 C46 1.37(2)
C45 H45 0.9500
C46 C47 1.355(19)
C46 H46 0.9500
C47 H47 0.9500
C48 H48A 0.9800
C48 H48B 0.9800
C48 H48C 0.9800
C49 H49A 0.9800
C49 H49B 0.9800
C49 H49C 0.9800
C50 C52 1.496(18)
C50 C51 1.514(17)
C50 H50 1.0000
C51 H51A 0.9900
C51 H51B 0.9900
C52 C53 1.361(18)
C52 C57 1.396(19)
C53 C54 1.40(2)
C53 H53 0.9500
C54 C55 1.38(2)
C54 H54 0.9500
C55 C56 1.33(2)
C55 H55 0.9500
C56 C57 1.410(19)
C56 H56 0.9500
C57 H57 0.9500
C58 C59 1.467(16)
C58 H58 0.9500
C59 C64 1.391(18)
C59 C60 1.411(18)
C60 C61 1.406(16)
C61 C62 1.348(19)
C62 C63 1.39(2)
C62 H62 0.9500
C63 C64 1.375(18)
C63 H63 0.9500
C64 H64 0.9500
C65 H65A 0.9800
C65 H65B 0.9800
C65 H65C 0.9800
C66 C67 1.514(18)
C66 C68 1.517(16)
C66 H66 1.0000
C67 H67A 0.9900
C67 H67B 0.9900
C68 C73 1.377(19)
C68 C69 1.38(2)
C69 C70 1.34(2)
C69 H69 0.9500
C70 C71 1.34(3)
C70 H70 0.9500
C71 C72 1.35(2)
C71 H71 0.9500
C72 C73 1.41(2)
C72 H72 0.9500
C73 H73 0.9500
C74 C75 1.432(16)
C74 H74 0.9500
C75 C80 1.435(18)
C75 C76 1.440(16)
C76 C77 1.408(17)
C77 C78 1.367(17)
C78 C79 1.458(17)
C78 H78 0.9500
C79 C80 1.336(17)
C79 H79 0.9500
C80 H80 0.9500
C82 C84 1.508(16)
C82 C83 1.519(15)
C82 H82 1.0000
C81 H81A 0.9800
C81 H81B 0.9800
C81 H81C 0.9800
C83 H83A 0.9900
C83 H83B 0.9900
C84 C85 1.343(18)
C84 C89 1.409(17)
C85 C86 1.405(18)
C85 H85 0.9500
C86 C87 1.42(2)
C86 H86 0.9500
C87 C88 1.34(2)
C87 H87 0.9500
C88 C89 1.35(2)
C88 H88 0.9500
C89 H89 0.9500
C90 C91 1.418(17)
C90 H90 0.9500
C91 C96 1.411(16)
C91 C92 1.411(17)
C92 C93 1.420(16)
C93 C94 1.372(16)
C94 C95 1.388(18)
C94 H94 0.9500
C95 C96 1.354(18)
C95 H95 0.9500
C96 H96 0.9500
C97 H97A 0.9800
C97 H97B 0.9800
C97 H97C 0.9800
C98 H98A 0.9800
C98 H98B 0.9800
C98 H98C 0.9800
C99 H99A 0.9800
C99 H99B 0.9800
C99 H99C 0.9800
C100 H10A 0.9800
C100 H10B 0.9800
C100 H10C 0.9800
O25 C101 1.407(10)
C101 H10D 0.9800
C101 H10E 0.9800
C101 H10F 0.9800
O26 C102 1.45(2)
C102 H10G 0.9800
C102 H10H 0.9800
C102 H10I 0.9800
